data_7033451
loop_
_publ_author_name
'Li, Shaobin'
'Zhang, Li'
'O'Halloran, Kevin P'
'Ma, Huiyuan'
'Pang, Haijun'

_publ_section_title
;
 An unprecedented 3D POM-MOF based on (7,8)-connected twin Wells-Dawson
 clusters: synthesis, structure, electrocatalytic and photocatalytic
 properties.
;
_journal_issue 5
_journal_name_full 'Dalton transactions (Cambridge, England : 2003)'
_journal_page_first 2062
_journal_page_last 2065
_journal_paper_doi 10.1039/c4dt03625e
_journal_volume 44
_journal_year 2015
_chemical_formula_moiety 'C152 H266 Cu11 N114 O204 P6 W54'
_chemical_formula_sum 'C152 H266 Cu11 N114 O204 P6 W54'
_chemical_formula_weight 17767.17
_chemical_name_systematic
; 
 ? 
;
_space_group_IT_number 15
_symmetry_cell_setting monoclinic
_symmetry_space_group_name_Hall '-C 2yc'
_symmetry_space_group_name_H-M 'C 1 2/c 1'
_atom_sites_solution_hydrogens geom
_atom_sites_solution_primary direct
_atom_sites_solution_secondary difmap
_audit_creation_method SHELXL-97
_audit_update_record
;
2014-12-05 deposited with the CCDC.
2014-12-17 downloaded from the CCDC.
;
_cell_angle_alpha 90.000(5)
_cell_angle_beta 111.584(5)
_cell_angle_gamma 90.000(5)
_cell_formula_units_Z 4
_cell_length_a 48.819(5)
_cell_length_b 21.863(5)
_cell_length_c 36.741(5)
_cell_measurement_reflns_used 6303
_cell_measurement_temperature 293(2)
_cell_measurement_theta_max 24.96
_cell_measurement_theta_min 2.21
_cell_volume 36465(10)
_computing_cell_refinement 'Bruker SMART'
_computing_data_collection 'Bruker SMART'
_computing_data_reduction 'Bruker SMART'
_computing_molecular_graphics 'Bruker SMART'
_computing_publication_material 'Bruker SMART'
_computing_structure_refinement 'SHELXL-97 (Sheldrick, 1997)'
_computing_structure_solution 'SHELXS-97 (Sheldrick, 1990)'
_diffrn_ambient_temperature 293(2)
_diffrn_measured_fraction_theta_full 0.996
_diffrn_measured_fraction_theta_max 0.990
_diffrn_measurement_device_type 'CCD area detector'
_diffrn_measurement_method 'phi and omega scans'
_diffrn_radiation_monochromator graphite
_diffrn_radiation_source 'fine-focus sealed tube'
_diffrn_radiation_type MoK\a
_diffrn_radiation_wavelength 0.71069
_diffrn_reflns_av_R_equivalents 0.1076
_diffrn_reflns_av_unetI/netI 0.1331
_diffrn_reflns_limit_h_max 58
_diffrn_reflns_limit_h_min -50
_diffrn_reflns_limit_k_max 26
_diffrn_reflns_limit_k_min -18
_diffrn_reflns_limit_l_max 40
_diffrn_reflns_limit_l_min -43
_diffrn_reflns_number 92134
_diffrn_reflns_theta_full 25.00
_diffrn_reflns_theta_max 25.06
_diffrn_reflns_theta_min 1.11
_exptl_absorpt_coefficient_mu 17.708
_exptl_absorpt_correction_T_max 0.084
_exptl_absorpt_correction_T_min 0.041
_exptl_absorpt_correction_type multi-scan
_exptl_absorpt_process_details '(SADABS; Sheldrick, 2003)'
_exptl_crystal_colour blue
_exptl_crystal_density_diffrn 3.203
_exptl_crystal_density_method 'not measured'
_exptl_crystal_description 'rhombic block'
_exptl_crystal_F_000 31612.0
_exptl_crystal_size_max 0.20
_exptl_crystal_size_mid 0.18
_exptl_crystal_size_min 0.14
_refine_diff_density_max 3.018
_refine_diff_density_min -3.177
_refine_diff_density_rms 0.400
_refine_ls_extinction_method none
_refine_ls_goodness_of_fit_ref 0.998
_refine_ls_hydrogen_treatment constr
_refine_ls_matrix_type full
_refine_ls_number_parameters 2367
_refine_ls_number_reflns 32319
_refine_ls_number_restraints 660
_refine_ls_restrained_S_all 0.989
_refine_ls_R_factor_all 0.1323
_refine_ls_R_factor_gt 0.0604
_refine_ls_shift/su_max 0.066
_refine_ls_shift/su_mean 0.001
_refine_ls_structure_factor_coef Fsqd
_refine_ls_weighting_details 'calc w=1/[\s^2^(Fo^2^)+(0.0505P)^2^+1970.1812P] where P=(Fo^2^+2Fc^2^)/3'
_refine_ls_weighting_scheme calc
_refine_ls_wR_factor_gt 0.1215
_refine_ls_wR_factor_ref 0.1482
_reflns_number_gt 18270
_reflns_number_total 32319
_reflns_threshold_expression >2sigma(I)
_cod_data_source_file c4dt03625e2.cif
_cod_data_source_block compound1
_cod_depositor_comments
;
The following automatic conversions were performed:

'_symmetry_cell_setting' value 'Monoclinic' changed to 'monoclinic'
according to
/usr/data/users/saulius/crontab/automatic-downloads/rss-feeds/RSC/lib/dictionaries/cif_core.dic
dictionary named 'cif_core.dic' version 2.4.2 from 2011-04-26.

Automatic conversion script
Id: cif_fix_values 2935 2014-11-11 08:27:57Z andrius 

 Adding full bibliography for 7033451.cif.
;
_cod_original_sg_symbol_H-M C2/c
_cod_database_code 7033451

loop_
_symmetry_equiv_pos_as_xyz
'x, y, z'
'-x, y, -z+1/2'
'x+1/2, y+1/2, z'
'-x+1/2, y+1/2, -z+1/2'
'-x, -y, -z'
'x, -y, z-1/2'
'-x+1/2, -y+1/2, -z'
'x+1/2, -y+1/2, z-1/2'

loop_
_atom_site_label
_atom_site_type_symbol
_atom_site_fract_x
_atom_site_fract_y
_atom_site_fract_z
_atom_site_U_iso_or_equiv
_atom_site_adp_type
_atom_site_occupancy
_atom_site_symmetry_multiplicity
_atom_site_calc_flag
_atom_site_refinement_flags
W1 W 0.96626(2) 0.63835(4) 0.29252(3) 0.0203(2) Uani 1 1 d .
W2 W 0.91401(2) 0.01533(4) 0.41704(3) 0.0198(2) Uani 1 1 d .
W3 W 0.97158(2) 0.36161(4) 0.29359(3) 0.0145(2) Uani 1 1 d .
W4 W 1.04424(2) 0.36033(4) 0.31433(3) 0.0175(2) Uani 1 1 d .
W5 W 1.04590(2) 0.63797(4) 0.31509(3) 0.0197(2) Uani 1 1 d .
W6 W 0.79509(2) -0.11241(4) 0.34447(3) 0.0172(2) Uani 1 1 d .
W7 W 0.87968(2) -0.15452(4) 0.47997(3) 0.0174(2) Uani 1 1 d .
W8 W 1.05323(2) 0.45616(5) 0.40068(3) 0.0212(2) Uani 1 1 d .
W9 W 0.75881(2) 0.01710(4) 0.34828(3) 0.0199(2) Uani 1 1 d .
W10 W 0.87580(2) -0.11213(4) 0.37896(3) 0.0169(2) Uani 1 1 d .
W11 W 0.80311(2) 0.11235(4) 0.48831(3) 0.0201(2) Uani 1 1 d .
W12 W 0.91702(2) -0.02660(4) 0.51702(3) 0.0202(2) Uani 1 1 d .
W13 W 0.87102(2) 0.09685(5) 0.32527(3) 0.0233(2) Uani 1 1 d .
W14 W 0.79718(2) 0.09845(5) 0.29253(3) 0.0222(2) Uani 1 1 d .
W15 W 0.92966(2) 0.50504(4) 0.28049(3) 0.0169(2) Uani 1 1 d .
W16 W 0.76168(2) -0.02781(5) 0.44781(3) 0.0224(2) Uani 1 1 d .
W17 W 0.87663(2) 0.11333(4) 0.52026(3) 0.0200(2) Uani 1 1 d .
W18 W 0.97970(2) 0.45734(5) 0.37934(3) 0.0220(2) Uani 1 1 d .
W19 W 0.79922(2) -0.15508(4) 0.44539(3) 0.0204(2) Uani 1 1 d .
W20 W 0.80070(2) 0.15695(4) 0.38845(3) 0.0220(2) Uani 1 1 d .
W21 W 0.87458(2) 0.15625(4) 0.42097(3) 0.0208(2) Uani 1 1 d .
W22 W 1.08349(2) 0.50630(4) 0.32666(3) 0.0183(2) Uani 1 1 d .
W23 W 0.87900(2) -0.01469(5) 0.58731(3) 0.0281(3) Uani 1 1 d .
W24 W 0.80443(2) -0.01594(5) 0.55404(3) 0.0289(3) Uani 1 1 d .
W25 W 0.84210(3) -0.14273(5) 0.55079(3) 0.0312(3) Uani 1 1 d .
W26 W 0.83257(3) -0.03145(5) 0.28791(3) 0.0315(3) Uani 1 1 d .
W27 W 1.01684(3) 0.58905(5) 0.39016(3) 0.0324(3) Uani 1 1 d .
Cu5 Cu 0.91996(6) 0.23023(13) 0.30644(8) 0.0179(6) Uani 1 1 d .
Cu1 Cu 0.90662(6) -0.31397(13) 0.52512(8) 0.0213(7) Uani 1 1 d .
Cu3 Cu 0.7500 0.2500 0.5000 0.0216(10) Uani 1 2 d S
Cu4 Cu 0.74940(7) 0.23123(14) 0.21801(9) 0.0262(7) Uani 1 1 d .
Cu6 Cu 1.07838(7) 0.23552(15) 0.66534(9) 0.0325(8) Uani 1 1 d .
Cu2 Cu 0.91794(7) 0.22781(14) 0.60766(11) 0.0348(9) Uani 1 1 d .
P3 P 1.00669(12) 0.5024(2) 0.30656(17) 0.0094(12) Uani 1 1 d .
P2 P 0.83639(12) 0.0209(2) 0.38015(17) 0.0097(12) Uani 1 1 d .
P1 P 0.83991(12) -0.0240(3) 0.48630(17) 0.0108(13) Uani 1 1 d .
O1 O 0.8445(4) -0.2096(7) 0.5743(4) 0.026(4) Uani 1 1 d .
O1W O 0.8829(4) -0.3640(8) 0.4767(5) 0.033(4) Uani 1 1 d .
O2 O 0.8722(3) -0.0989(7) 0.5921(4) 0.024(4) Uani 1 1 d .
O2W O 0.9447(5) 0.2602(10) 0.5825(7) 0.070(7) Uani 1 1 d .
O3 O 0.8687(3) -0.1560(7) 0.5255(4) 0.016(4) Uani 1 1 d U
O3W O 0.8881(6) 0.2930(13) 0.5802(8) 0.093(8) Uani 1 1 d U
O4 O 0.8140(4) -0.1005(7) 0.5670(5) 0.028(4) Uani 1 1 d .
O5 O 0.8131(3) -0.1577(7) 0.5007(4) 0.019(4) Uani 1 1 d .
O6 O 0.7880(4) -0.2280(7) 0.4375(5) 0.029(4) Uani 1 1 d .
O7 O 0.7817(4) -0.0022(8) 0.5785(5) 0.031(4) Uani 1 1 d .
O8 O 0.8387(3) -0.1636(7) 0.4512(4) 0.018(4) Uani 1 1 d U
O9 O 0.8924(3) -0.2280(7) 0.4842(5) 0.025(4) Uani 1 1 d .
O10 O 0.9152(3) -0.1131(6) 0.5088(4) 0.015(3) Uani 1 1 d U
O11 O 0.9537(3) -0.0180(8) 0.5415(5) 0.030(4) Uani 1 1 d .
O12 O 0.9025(4) 0.0030(8) 0.6334(5) 0.030(4) Uani 1 1 d .
O13 O 0.9054(3) -0.0364(6) 0.5608(4) 0.018(4) Uani 1 1 d .
O14 O 0.9105(3) -0.0646(7) 0.3951(4) 0.017(4) Uani 1 1 d .
O15 O 0.8846(3) -0.1335(6) 0.4321(4) 0.009(3) Uani 1 1 d U
O16 O 0.7902(3) -0.1334(6) 0.3918(4) 0.014(3) Uani 1 1 d U
O17 O 0.7578(3) -0.0159(7) 0.3953(4) 0.021(4) Uani 1 1 d .
O18 O 0.8060(3) 0.1452(7) 0.4413(4) 0.018(4) Uani 1 1 d U
O19 O 0.8723(3) 0.1456(7) 0.4712(5) 0.023(4) Uani 1 1 d U
O20 O 0.9177(3) -0.0163(6) 0.4650(4) 0.016(4) Uani 1 1 d .
O21 O 0.8405(3) 0.1496(7) 0.5174(4) 0.023(4) Uani 1 1 d .
O22 O 0.8999(3) 0.1671(7) 0.5501(4) 0.023(4) Uani 1 1 d .
O23 O 0.7779(3) -0.0372(6) 0.5031(4) 0.020(4) Uani 1 1 d .
O24 O 0.8065(3) 0.0625(7) 0.5315(5) 0.026(4) Uani 1 1 d .
O25 O 0.8429(3) 0.0012(7) 0.5932(4) 0.023(4) Uani 1 1 d .
O26 O 0.7641(3) -0.1141(7) 0.4427(4) 0.018(4) Uani 1 1 d U
O27 O 0.8115(3) -0.0521(6) 0.4569(4) 0.014(3) Uani 1 1 d U
O28 O 0.8666(3) -0.0507(6) 0.4818(4) 0.011(3) Uani 1 1 d .
O29 O 0.9031(3) 0.0547(6) 0.5135(4) 0.014(3) Uani 1 1 d U
O30 O 0.7764(3) 0.0558(7) 0.4583(4) 0.020(4) Uani 1 1 d U
O31 O 0.7266(3) -0.0187(8) 0.4427(5) 0.028(4) Uani 1 1 d .
O32 O 0.7802(3) 0.1680(7) 0.4945(5) 0.023(4) Uani 1 1 d U
O33 O 0.8760(3) 0.0613(7) 0.5628(4) 0.019(4) Uani 1 1 d .
O34 O 0.8409(3) -0.0426(6) 0.5274(4) 0.014(3) Uani 1 1 d U
O35 O 0.8401(3) 0.0447(7) 0.4843(4) 0.015(3) Uani 1 1 d U
O36 O 0.8088(3) -0.0165(6) 0.3743(4) 0.010(3) Uani 1 1 d .
O37 O 0.8374(3) 0.0798(6) 0.4022(4) 0.015(3) Uani 1 1 d U
O38 O 0.8644(3) -0.0166(6) 0.3988(4) 0.014(3) Uani 1 1 d .
O39 O 0.7800(3) -0.1772(7) 0.3187(4) 0.023(4) Uani 1 1 d .
O40 O 0.8886(3) -0.1752(6) 0.3636(4) 0.015(4) Uani 1 1 d .
O41 O 0.9494(3) 0.0289(7) 0.4255(4) 0.022(4) Uani 1 1 d U
O42 O 0.8978(3) 0.2170(7) 0.4310(5) 0.028(4) Uani 1 1 d U
O43 O 0.9010(3) 0.0889(6) 0.4318(4) 0.012(3) Uani 1 1 d U
O44 O 0.8981(3) 0.0483(7) 0.3644(4) 0.018(4) Uani 1 1 d .
O45 O 0.8341(3) 0.1305(7) 0.2936(4) 0.018(4) Uani 1 1 d .
O46 O 0.8697(3) 0.1447(7) 0.3673(4) 0.017(4) Uani 1 1 d .
O47 O 0.8616(3) -0.0724(7) 0.3293(4) 0.020(4) Uani 1 1 d .
O48 O 0.8052(3) -0.0739(6) 0.3035(4) 0.016(4) Uani 1 1 d .
O49 O 0.8324(3) -0.0715(7) 0.2485(5) 0.023(4) Uani 1 1 d U
O50 O 0.8043(3) 0.0306(7) 0.2645(4) 0.019(4) Uani 1 1 d U
O51 O 0.7719(3) 0.0483(6) 0.3086(4) 0.016(4) Uani 1 1 d .
O52 O 0.7221(3) 0.0328(7) 0.3246(5) 0.024(4) Uani 1 1 d .
O53 O 0.7786(3) 0.2191(7) 0.3810(5) 0.024(4) Uani 1 1 d U
O54 O 0.7738(3) 0.0911(7) 0.3755(4) 0.016(4) Uani 1 1 d U
O55 O 0.8379(3) 0.1980(7) 0.4046(4) 0.018(4) Uani 1 1 d U
O56 O 0.8929(4) 0.1397(7) 0.3093(5) 0.030(4) Uani 1 1 d .
O57 O 0.8614(3) 0.0288(7) 0.2898(4) 0.017(4) Uani 1 1 d U
O58 O 0.7605(3) -0.0635(6) 0.3294(4) 0.016(4) Uani 1 1 d .
O59 O 0.8358(3) -0.1317(6) 0.3677(4) 0.016(4) Uani 1 1 d U
O60 O 0.8011(3) 0.1474(6) 0.3365(4) 0.015(3) Uani 1 1 d U
O61 O 0.8348(3) 0.0390(6) 0.3374(4) 0.013(3) Uani 1 1 d .
O62 O 0.7731(3) 0.1413(7) 0.2543(4) 0.021(4) Uani 1 1 d U
O63 O 0.9494(3) 0.3031(7) 0.2969(4) 0.016(4) Uani 1 1 d U
O64 O 0.8955(3) 0.4931(7) 0.2799(4) 0.019(4) Uani 1 1 d .
O65 O 0.9537(3) 0.6394(7) 0.2364(5) 0.022(4) Uani 1 1 d .
O66 O 0.9541(3) 0.7089(7) 0.2990(4) 0.021(4) Uani 1 1 d U
O67 O 0.9325(3) 0.5925(6) 0.2887(4) 0.010(3) Uani 1 1 d U
O68 O 1.0048(3) 0.6537(6) 0.2942(4) 0.019(4) Uani 1 1 d .
O69 O 1.0588(3) 0.7093(7) 0.3298(5) 0.023(4) Uani 1 1 d U
O70 O 1.0819(3) 0.5937(7) 0.3326(4) 0.016(4) Uani 1 1 d U
O71 O 1.1209(3) 0.4954(7) 0.3474(5) 0.026(4) Uani 1 1 d .
O72 O 1.0790(3) 0.5184(7) 0.2735(4) 0.017(4) Uani 1 1 d U
O73 O 1.0745(3) 0.4945(6) 0.3730(4) 0.012(3) Uani 1 1 d U
O74 O 1.0472(3) 0.3919(6) 0.3639(4) 0.015(3) Uani 1 1 d U
O75 O 1.0797(3) 0.4258(7) 0.4409(4) 0.022(4) Uani 1 1 d .
O76 O 1.0683(4) 0.3012(7) 0.3306(5) 0.028(4) Uani 1 1 d .
O77 O 1.0085(3) 0.3210(6) 0.3100(4) 0.014(3) Uani 1 1 d U
O78 O 0.9423(3) 0.4256(7) 0.2763(4) 0.018(4) Uani 1 1 d U
O79 O 0.9495(3) 0.4950(7) 0.3367(4) 0.020(4) Uani 1 1 d .
O80 O 0.9778(3) 0.5364(6) 0.2859(4) 0.013(3) Uani 1 1 d .
O81 O 0.9849(3) 0.6179(7) 0.3471(4) 0.017(4) Uani 1 1 d .
O82 O 1.0051(3) 0.4353(6) 0.2932(4) 0.005(3) Uani 1 1 d U
O83 O 1.0117(3) 0.5016(6) 0.3518(4) 0.011(3) Uani 1 1 d U
O84 O 1.0321(3) 0.5359(6) 0.3016(4) 0.006(3) Uani 1 1 d U
O85 O 1.0486(3) 0.5365(7) 0.4199(5) 0.024(4) Uani 1 1 d .
O86 O 0.9910(3) 0.5364(7) 0.4033(4) 0.022(4) Uani 1 1 d U
O87 O 1.0193(3) 0.4297(6) 0.4103(4) 0.016(4) Uani 1 1 d U
O88 O 0.9607(3) 0.4302(7) 0.4060(4) 0.022(4) Uani 1 1 d U
O89 O 1.0208(3) 0.6447(7) 0.4245(4) 0.021(4) Uani 1 1 d U
O90 O 1.0407(3) 0.6170(6) 0.3633(4) 0.014(3) Uani 1 1 d U
O91 O 0.9785(3) 0.3922(6) 0.3445(4) 0.009(3) Uani 1 1 d U
O92 O 1.0687(3) 0.4258(7) 0.3128(4) 0.015(4) Uani 1 1 d .
O93 O 1.0329(3) 0.3508(6) 0.2592(4) 0.015(3) Uani 1 1 d .
N1 N 0.9405(4) -0.3235(9) 0.5090(5) 0.021(5) Uani 1 1 d U
N2 N 0.9759(5) -0.3681(10) 0.4957(6) 0.030(5) Uani 1 1 d U
N3 N 0.9777(5) -0.3069(11) 0.4892(7) 0.039(6) Uani 1 1 d U
N4 N 0.8727(5) -0.3170(9) 0.5420(7) 0.035(6) Uani 1 1 d .
N5 N 0.8475(4) -0.3537(10) 0.5781(6) 0.029(5) Uani 1 1 d .
N6 N 0.8290(4) -0.3371(9) 0.5408(6) 0.021(5) Uani 1 1 d U
N7 N 0.9322(4) -0.2659(9) 0.5730(6) 0.023(5) Uiso 1 1 d .
N8 N 0.9492(5) -0.1925(9) 0.6138(6) 0.027(5) Uani 1 1 d .
N9 N 0.9730(5) -0.2291(10) 0.6183(6) 0.031(5) Uani 1 1 d U
N10 N 0.9486(4) 0.1630(9) 0.6308(6) 0.028(5) Uani 1 1 d .
N11 N 0.9935(6) 0.1233(12) 0.6638(8) 0.055(7) Uani 1 1 d .
N12 N 0.9752(4) 0.0823(9) 0.6361(6) 0.024(5) Uani 1 1 d U
N13 N 0.8931(5) 0.1995(11) 0.6351(8) 0.050(7) Uani 1 1 d .
N14 N 0.8720(6) 0.1914(14) 0.6816(9) 0.072(9) Uani 1 1 d U
N15 N 0.8644(6) 0.1442(11) 0.6563(9) 0.063(9) Uani 1 1 d .
N16 N 0.7338(5) 0.1948(10) 0.5298(7) 0.036(6) Uani 1 1 d .
N17 N 0.7240(6) 0.1128(13) 0.5607(8) 0.061(8) Uiso 1 1 d .
N18 N 0.7063(6) 0.1610(10) 0.5605(7) 0.045(7) Uani 1 1 d .
N19 N 0.7182(4) 0.2217(9) 0.4494(6) 0.020(5) Uani 1 1 d U
N20 N 0.6944(7) 0.1724(15) 0.3984(10) 0.079(9) Uani 1 1 d U
N21 N 0.6740(7) 0.2131(18) 0.4042(13) 0.130(17) Uani 1 1 d .
N22 N 0.6463(5) 0.1698(13) 0.2460(7) 0.052(7) Uani 1 1 d U
N23 N 0.6613(8) 0.2243(17) 0.2470(11) 0.097(11) Uani 1 1 d U
N24 N 0.7135(4) 0.1808(10) 0.1927(7) 0.033(6) Uani 1 1 d .
N25 N 0.6666(7) 0.1500(17) 0.1611(10) 0.090(10) Uani 1 1 d U
N26 N 0.6841(7) 0.1002(14) 0.1756(10) 0.081(10) Uani 1 1 d U
N27 N 0.7376(4) 0.2495(10) 0.2628(6) 0.027(5) Uani 1 1 d .
N28 N 0.7245(6) 0.2300(15) 0.3136(8) 0.067(9) Uani 1 1 d .
N29 N 0.7254(8) 0.2925(19) 0.3061(10) 0.097(11) Uani 1 1 d U
N30 N 0.7655(4) 0.2075(9) 0.1773(6) 0.024(5) Uani 1 1 d U
N31 N 0.7919(6) 0.1596(12) 0.1476(8) 0.052(7) Uani 1 1 d U
N32 N 0.7746(4) 0.2028(10) 0.1240(6) 0.029(5) Uani 1 1 d U
N33 N 0.7835(4) 0.2901(9) 0.2390(6) 0.027(5) Uani 1 1 d .
N34 N 0.8293(6) 0.3259(13) 0.2694(8) 0.062(8) Uani 1 1 d .
N35 N 0.8126(5) 0.3656(10) 0.2422(7) 0.038(6) Uani 1 1 d .
N36 N 0.8912(4) 0.2430(8) 0.2521(6) 0.022(5) Uani 1 1 d .
N37 N 0.8480(5) 0.2507(10) 0.1996(6) 0.036(6) Uani 1 1 d U
N38 N 0.8666(4) 0.2926(9) 0.1982(6) 0.028(5) Uani 1 1 d U
N39 N 0.8992(4) 0.2930(8) 0.3249(5) 0.018(4) Uani 1 1 d U
N40 N 0.8850(5) 0.3815(9) 0.3429(7) 0.040(6) Uani 1 1 d .
N41 N 0.8743(5) 0.3359(11) 0.3574(7) 0.037(6) Uani 1 1 d U
N42 N 0.9427(5) 0.1702(9) 0.2869(6) 0.026(5) Uani 1 1 d U
N43 N 0.9823(9) 0.133(3) 0.2751(12) 0.16(2) Uani 1 1 d .
N44 N 0.9545(9) 0.1036(17) 0.2567(11) 0.089(10) Uani 1 1 d U
N45 N 1.0425(4) 0.2026(10) 0.6231(6) 0.031(5) Uani 1 1 d .
N46 N 0.9982(5) 0.1983(11) 0.5759(7) 0.046(7) Uani 1 1 d .
N47 N 1.0129(5) 0.1456(11) 0.5780(6) 0.035(6) Uani 1 1 d .
N48 N 1.0785(6) 0.1673(12) 0.7025(7) 0.053(7) Uani 1 1 d U
N49 N 1.0711(8) 0.1172(18) 0.7490(11) 0.094(11) Uiso 1 1 d .
N50 N 1.0905(10) 0.083(2) 0.7416(14) 0.141(16) Uiso 1 1 d .
N51 N 1.0802(4) 0.3036(10) 0.6298(6) 0.030(5) Uani 1 1 d U
N52 N 1.0854(4) 0.3921(9) 0.6063(6) 0.025(5) Uani 1 1 d .
N53 N 1.0935(5) 0.3498(9) 0.5843(6) 0.031(6) Uani 1 1 d .
N54 N 0.9473(4) 0.2174(9) 0.3621(5) 0.020(5) Uani 1 1 d U
N55 N 0.9779(5) 0.2429(10) 0.4225(6) 0.040(6) Uani 1 1 d .
N56 N 0.9773(5) 0.1805(10) 0.4174(6) 0.032(6) Uani 1 1 d .
N57 N 1.1148(5) 0.2692(10) 0.7074(6) 0.030(5) Uani 1 1 d U
C1 C 0.9560(5) -0.2826(13) 0.4951(7) 0.031(7) Uani 1 1 d .
H1 H 0.9511 -0.2415 0.4906 0.037 Uiso 1 1 calc R
C2 C 0.9530(6) -0.3765(12) 0.5066(8) 0.033(7) Uani 1 1 d .
H2 H 0.9466 -0.4145 0.5118 0.039 Uiso 1 1 calc R
C3 C 0.9952(6) -0.4138(13) 0.4909(9) 0.048(8) Uani 1 1 d U
H3A H 1.0152 -0.4042 0.5079 0.057 Uiso 1 1 calc R
H3B H 0.9945 -0.4124 0.4641 0.057 Uiso 1 1 calc R
C4 C 0.9883(7) -0.4754(13) 0.4993(9) 0.048(8) Uani 1 1 d .
H4A H 0.9696 -0.4873 0.4796 0.058 Uiso 1 1 calc R
H4B H 0.9859 -0.4752 0.5244 0.058 Uiso 1 1 calc R
C5 C 0.8735(6) -0.3440(12) 0.5761(8) 0.035(7) Uani 1 1 d U
H5 H 0.8911 -0.3545 0.5961 0.042 Uiso 1 1 calc R
C6 C 0.8433(6) -0.3158(11) 0.5204(8) 0.029(6) Uani 1 1 d U
H6 H 0.8349 -0.3017 0.4948 0.035 Uiso 1 1 calc R
C7 C 0.7959(5) -0.3397(12) 0.5288(8) 0.033(7) Uani 1 1 d U
H7A H 0.7874 -0.3487 0.5011 0.040 Uiso 1 1 calc R
H7B H 0.7911 -0.3735 0.5425 0.040 Uiso 1 1 calc R
C8 C 0.7815(5) -0.2839(14) 0.5362(7) 0.037(8) Uani 1 1 d .
H8A H 0.7604 -0.2878 0.5227 0.044 Uiso 1 1 calc R
H8B H 0.7879 -0.2491 0.5251 0.044 Uiso 1 1 calc R
C9 C 0.7878(6) -0.2707(12) 0.5797(7) 0.030(6) Uani 1 1 d U
H9A H 0.7797 -0.3034 0.5905 0.036 Uiso 1 1 calc R
H9B H 0.8090 -0.2698 0.5939 0.036 Uiso 1 1 calc R
C10 C 0.9606(5) -0.2736(12) 0.5920(7) 0.028(6) Uani 1 1 d U
H10 H 0.9711 -0.3066 0.5877 0.034 Uiso 1 1 calc R
C11 C 0.9260(5) -0.2151(11) 0.5867(7) 0.021(6) Uani 1 1 d U
H11A H 0.9074 -0.1973 0.5781 0.025 Uiso 1 1 calc R
C12 C 0.9526(6) -0.1354(12) 0.6366(8) 0.041(8) Uani 1 1 d .
H12A H 0.9606 -0.1449 0.6644 0.049 Uiso 1 1 calc R
H12B H 0.9334 -0.1166 0.6307 0.049 Uiso 1 1 calc R
C13 C 0.9732(6) -0.0901(11) 0.6270(8) 0.035(7) Uani 1 1 d .
H13A H 0.9934 -0.1044 0.6381 0.042 Uiso 1 1 calc R
H13B H 0.9677 -0.0867 0.5989 0.042 Uiso 1 1 calc R
C14 C 0.9705(6) -0.0282(11) 0.6442(8) 0.034(7) Uani 1 1 d .
H14A H 0.9498 -0.0179 0.6366 0.041 Uiso 1 1 calc R
H14B H 0.9789 -0.0307 0.6725 0.041 Uiso 1 1 calc R
C15 C 0.9857(6) 0.0209(11) 0.6307(8) 0.033(7) Uani 1 1 d .
H15A H 1.0068 0.0182 0.6452 0.040 Uiso 1 1 calc R
H15B H 0.9823 0.0148 0.6032 0.040 Uiso 1 1 calc R
C16 C 0.9500(5) 0.1071(12) 0.6161(7) 0.029(7) Uani 1 1 d .
H16 H 0.9353 0.0892 0.5950 0.035 Uiso 1 1 calc R
C17 C 0.9752(6) 0.1676(14) 0.6591(9) 0.044(8) Uani 1 1 d U
H17 H 0.9803 0.2021 0.6751 0.053 Uiso 1 1 calc R
C18 C 0.8905(7) 0.2202(16) 0.6685(10) 0.055(9) Uani 1 1 d U
H18 H 0.9014 0.2536 0.6818 0.066 Uiso 1 1 calc R
C19 C 0.8748(7) 0.1512(14) 0.6294(9) 0.049(8) Uani 1 1 d U
H19 H 0.8702 0.1255 0.6078 0.059 Uiso 1 1 calc R
C21 C 0.7128(7) 0.2053(16) 0.5424(9) 0.053(9) Uani 1 1 d .
H21 H 0.7031 0.2427 0.5385 0.064 Uiso 1 1 calc R
C23 C 0.6820(8) 0.1560(15) 0.5749(10) 0.060(10) Uani 1 1 d .
H23A H 0.6728 0.1957 0.5733 0.072 Uiso 1 1 calc R
H23B H 0.6673 0.1280 0.5582 0.072 Uiso 1 1 calc R
C24 C 0.6912(9) 0.136(2) 0.6117(13) 0.091(13) Uani 1 1 d U
H24A H 0.7080 0.1604 0.6274 0.110 Uiso 1 1 calc R
H24B H 0.6977 0.0941 0.6124 0.110 Uiso 1 1 calc R
C25 C 0.6669(13) 0.139(3) 0.6314(17) 0.15(2) Uani 1 1 d .
H25A H 0.6643 0.0975 0.6390 0.181 Uiso 1 1 calc R
H25B H 0.6755 0.1622 0.6555 0.181 Uiso 1 1 calc R
C26 C 0.6402(10) 0.162(2) 0.6127(17) 0.12(2) Uani 1 1 d .
H26A H 0.6292 0.1356 0.5909 0.139 Uiso 1 1 calc R
H26B H 0.6415 0.2023 0.6029 0.139 Uiso 1 1 calc R
C27 C 0.7196(8) 0.1761(17) 0.4262(12) 0.081(13) Uani 1 1 d U
H27 H 0.7359 0.1515 0.4296 0.098 Uiso 1 1 calc R
C29 C 0.6887(11) 0.126(2) 0.3631(14) 0.119(17) Uani 1 1 d U
H29A H 0.7046 0.1289 0.3533 0.143 Uiso 1 1 calc R
H29B H 0.6884 0.0844 0.3724 0.143 Uiso 1 1 calc R
C30 C 0.6594(9) 0.1398(15) 0.3302(10) 0.072(11) Uani 1 1 d .
H30A H 0.6440 0.1402 0.3409 0.086 Uiso 1 1 calc R
H30B H 0.6605 0.1804 0.3202 0.086 Uiso 1 1 calc R
C31 C 0.6516(11) 0.099(2) 0.2992(13) 0.110(17) Uani 1 1 d .
H31A H 0.6303 0.0948 0.2890 0.132 Uiso 1 1 calc R
H31B H 0.6597 0.0591 0.3095 0.132 Uiso 1 1 calc R
C32 C 0.6605(8) 0.1125(17) 0.2669(10) 0.071(11) Uani 1 1 d U
H32A H 0.6553 0.0786 0.2486 0.085 Uiso 1 1 calc R
H32B H 0.6817 0.1173 0.2765 0.085 Uiso 1 1 calc R
C33 C 0.6195(6) 0.1773(13) 0.2243(8) 0.039(7) Uani 1 1 d U
H33 H 0.6049 0.1481 0.2208 0.047 Uiso 1 1 calc R
C34 C 0.6415(10) 0.260(2) 0.2218(14) 0.110(16) Uani 1 1 d U
H34 H 0.6451 0.2991 0.2149 0.132 Uiso 1 1 calc R
C35 C 0.7315(8) 0.2991(18) 0.2732(11) 0.069(10) Uani 1 1 d U
H35 H 0.7311 0.3359 0.2604 0.082 Uiso 1 1 calc R
C37 C 0.7109(8) 0.1202(16) 0.1959(11) 0.062(10) Uani 1 1 d .
H37 H 0.7263 0.0949 0.2108 0.075 Uiso 1 1 calc R
C39 C 0.6727(7) 0.0386(15) 0.1709(12) 0.076(12) Uani 1 1 d .
H39A H 0.6811 0.0178 0.1958 0.092 Uiso 1 1 calc R
H39B H 0.6794 0.0175 0.1525 0.092 Uiso 1 1 calc R
C40 C 0.6406(6) 0.0329(15) 0.1571(11) 0.059(10) Uani 1 1 d .
H40A H 0.6333 0.0665 0.1682 0.071 Uiso 1 1 calc R
H40B H 0.6362 -0.0045 0.1681 0.071 Uiso 1 1 calc R
C41 C 0.7601(5) 0.2289(11) 0.1422(7) 0.025(6) Uiso 1 1 d U
H41 H 0.7469 0.2606 0.1315 0.030 Uiso 1 1 calc R
C43 C 0.7750(6) 0.2118(12) 0.0852(7) 0.037(7) Uani 1 1 d .
H43A H 0.7549 0.2093 0.0664 0.044 Uiso 1 1 calc R
H43B H 0.7861 0.1788 0.0796 0.044 Uiso 1 1 calc R
C44 C 0.7875(6) 0.3418(12) 0.2244(8) 0.034(7) Uani 1 1 d .
H44 H 0.7732 0.3599 0.2028 0.041 Uiso 1 1 calc R
C46 C 0.8246(8) 0.4242(12) 0.2338(10) 0.056(10) Uani 1 1 d .
H46A H 0.8087 0.4490 0.2167 0.067 Uiso 1 1 calc R
H46B H 0.8340 0.4465 0.2581 0.067 Uiso 1 1 calc R
C47 C 0.8460(7) 0.4135(13) 0.2156(9) 0.052(9) Uani 1 1 d .
H47A H 0.8619 0.3892 0.2334 0.062 Uiso 1 1 calc R
H47B H 0.8542 0.4526 0.2125 0.062 Uiso 1 1 calc R
C48 C 0.8342(7) 0.3806(15) 0.1748(9) 0.058(9) Uani 1 1 d U
H48A H 0.8175 0.3554 0.1730 0.069 Uiso 1 1 calc R
H48B H 0.8276 0.4112 0.1543 0.069 Uiso 1 1 calc R
C49 C 0.8577(6) 0.3409(13) 0.1683(8) 0.039(7) Uani 1 1 d U
H49A H 0.8499 0.3227 0.1424 0.047 Uiso 1 1 calc R
H49B H 0.8746 0.3657 0.1701 0.047 Uiso 1 1 calc R
C50 C 0.8925(5) 0.2893(11) 0.2294(7) 0.023(6) Uani 1 1 d U
H50 H 0.9084 0.3154 0.2342 0.028 Uiso 1 1 calc R
C51 C 0.8824(6) 0.2834(12) 0.3459(8) 0.034(7) Uani 1 1 d U
H51 H 0.8770 0.2449 0.3518 0.041 Uiso 1 1 calc R
C53 C 0.9341(7) 0.1260(17) 0.2655(11) 0.071(12) Uani 1 1 d U
H53 H 0.9149 0.1110 0.2568 0.086 Uiso 1 1 calc R
C55 C 0.9566(12) 0.047(2) 0.2294(16) 0.142(15) Uani 1 1 d U
H55A H 0.9708 0.0562 0.2172 0.170 Uiso 1 1 calc R
H55B H 0.9376 0.0393 0.2090 0.170 Uiso 1 1 calc R
C56 C 0.9672(12) -0.010(3) 0.2585(16) 0.147(15) Uani 1 1 d U
H56A H 0.9874 -0.0048 0.2763 0.176 Uiso 1 1 calc R
H56B H 0.9547 -0.0150 0.2736 0.176 Uiso 1 1 calc R
C57 C 0.9583(5) 0.1671(11) 0.3823(6) 0.025(6) Uani 1 1 d .
H57 H 0.9534 0.1276 0.3728 0.030 Uiso 1 1 calc R
C58 C 0.9956(6) 0.1412(11) 0.4483(7) 0.028(6) Uani 1 1 d .
H58A H 1.0160 0.1524 0.4545 0.034 Uiso 1 1 calc R
H58B H 0.9931 0.0994 0.4387 0.034 Uiso 1 1 calc R
C59 C 0.9891(6) 0.1433(11) 0.4858(7) 0.027(6) Uani 1 1 d .
H59A H 0.9934 0.1839 0.4971 0.033 Uiso 1 1 calc R
H59B H 0.9683 0.1354 0.4796 0.033 Uiso 1 1 calc R
C60 C 1.0069(6) 0.0973(13) 0.5149(8) 0.047(8) Uani 1 1 d .
H60A H 1.0035 0.0572 0.5027 0.057 Uiso 1 1 calc R
H60B H 1.0276 0.1069 0.5219 0.057 Uiso 1 1 calc R
C61 C 1.0004(7) 0.0943(13) 0.5511(8) 0.042(8) Uani 1 1 d .
H61A H 0.9792 0.0940 0.5441 0.050 Uiso 1 1 calc R
H61B H 1.0081 0.0562 0.5646 0.050 Uiso 1 1 calc R
C63 C 1.0383(5) 0.1480(11) 0.6066(7) 0.025(6) Uani 1 1 d U
H63 H 1.0517 0.1159 0.6143 0.030 Uiso 1 1 calc R
C64 C 1.0926(10) 0.117(2) 0.7089(15) 0.110(14) Uani 1 1 d U
H64 H 1.1033 0.1034 0.6941 0.132 Uiso 1 1 calc R
C65 C 1.0897(5) 0.2986(12) 0.6008(7) 0.029(6) Uiso 1 1 d .
H65 H 1.0935 0.2607 0.5923 0.034 Uiso 1 1 calc R
C66 C 1.0913(6) 0.4560(11) 0.6005(8) 0.035(7) Uani 1 1 d .
H66A H 1.0817 0.4664 0.5731 0.042 Uiso 1 1 calc R
H66B H 1.0831 0.4818 0.6154 0.042 Uiso 1 1 calc R
C67 C 1.1226(7) 0.4682(14) 0.6126(9) 0.056(10) Uani 1 1 d .
H67A H 1.1251 0.5081 0.6026 0.068 Uiso 1 1 calc R
H67B H 1.1310 0.4383 0.6002 0.068 Uiso 1 1 calc R
C68 C 0.8626(6) 0.2216(13) 0.2318(9) 0.045(8) Uani 1 1 d .
H68 H 0.8546 0.1889 0.2408 0.054 Uiso 1 1 calc R
C69 C 0.9598(5) 0.2617(12) 0.3891(8) 0.031(6) Uani 1 1 d U
H69 H 0.9556 0.3030 0.3838 0.037 Uiso 1 1 calc R
C70 C 1.0764(7) 0.3667(12) 0.6308(8) 0.040(8) Uani 1 1 d .
H70 H 1.0685 0.3869 0.6470 0.047 Uiso 1 1 calc R
C71 C 1.0634(9) 0.165(2) 0.7293(12) 0.086(12) Uani 1 1 d U
H71 H 1.0502 0.1937 0.7316 0.103 Uiso 1 1 calc R
C72 C 0.9723(7) 0.1718(16) 0.2949(10) 0.057(7) Uani 1 1 d U
H72 H 0.9847 0.1987 0.3132 0.069 Uiso 1 1 calc R
C73 C 0.8110(6) 0.2808(14) 0.2656(9) 0.051(9) Uani 1 1 d .
H73 H 0.8164 0.2449 0.2801 0.061 Uiso 1 1 calc R
C74 C 0.7846(8) 0.1642(14) 0.1778(9) 0.054(10) Uani 1 1 d .
H74 H 0.7923 0.1380 0.1991 0.065 Uiso 1 1 calc R
C75 C 0.6915(8) 0.2424(17) 0.4332(11) 0.069(11) Uani 1 1 d U
H75 H 0.6854 0.2775 0.4424 0.083 Uiso 1 1 calc R
C76 C 0.7408(8) 0.1377(18) 0.5438(11) 0.076(11) Uani 1 1 d U
H76 H 0.7568 0.1169 0.5415 0.091 Uiso 1 1 calc R
C77 C 1.0172(6) 0.2323(13) 0.6004(9) 0.046(8) Uani 1 1 d .
H77 H 1.0142 0.2739 0.6028 0.056 Uiso 1 1 calc R
C78 C 0.8988(6) 0.3548(12) 0.3238(8) 0.033(7) Uani 1 1 d U
H78 H 0.9081 0.3767 0.3099 0.040 Uiso 1 1 calc R
C79 C 0.6846(7) 0.2004(17) 0.1720(10) 0.063(9) Uani 1 1 d U
H79 H 0.6786 0.2408 0.1666 0.076 Uiso 1 1 calc R
C80 C 0.7318(6) 0.2080(13) 0.2856(8) 0.037(7) Uani 1 1 d U
H80 H 0.7330 0.1662 0.2818 0.045 Uiso 1 1 calc R
C81 C 0.8436(8) 0.1005(17) 0.6607(11) 0.074(11) Uani 1 1 d U
H81A H 0.8479 0.0950 0.6885 0.089 Uiso 1 1 calc R
H81B H 0.8470 0.0615 0.6505 0.089 Uiso 1 1 calc R
C82 C 0.6914(10) 0.336(3) 0.3319(17) 0.14(2) Uani 1 1 d DU
H82A H 0.6904 0.2954 0.3422 0.173 Uiso 1 1 calc R
H82B H 0.6761 0.3395 0.3062 0.173 Uiso 1 1 calc R
C83 C 1.0667(13) 0.091(3) 0.7836(18) 0.17(2) Uani 1 1 d U
H83A H 1.0687 0.1232 0.8029 0.202 Uiso 1 1 calc R
H83B H 1.0811 0.0598 0.7955 0.202 Uiso 1 1 calc R
C84 C 0.7189(10) 0.347(2) 0.3304(15) 0.123(16) Uani 1 1 d DU
H84A H 0.7337 0.3478 0.3566 0.148 Uiso 1 1 calc R
H84B H 0.7190 0.3855 0.3177 0.148 Uiso 1 1 calc R
C85 C 0.9642(13) -0.065(3) 0.2307(18) 0.162(18) Uani 1 1 d U
H85A H 0.9688 -0.0521 0.2084 0.195 Uiso 1 1 calc R
H85B H 0.9782 -0.0966 0.2445 0.195 Uiso 1 1 calc R
C86 C 0.8117(10) 0.116(2) 0.6413(15) 0.119(17) Uani 1 1 d U
H86A H 0.7992 0.0812 0.6403 0.143 Uiso 1 1 calc R
H86B H 0.8072 0.1318 0.6151 0.143 Uiso 1 1 calc R
O4W O 0.0000 0.2218(14) 0.7500 0.091(12) Uani 1 2 d S
O5W O 0.8798(7) 0.0298(15) 0.2242(9) 0.128(12) Uani 1 1 d .

loop_
_atom_site_aniso_label
_atom_site_aniso_U_11
_atom_site_aniso_U_22
_atom_site_aniso_U_33
_atom_site_aniso_U_23
_atom_site_aniso_U_13
_atom_site_aniso_U_12
W1 0.0248(6) 0.0117(5) 0.0275(6) -0.0008(4) 0.0133(5) 0.0024(4)
W2 0.0178(5) 0.0178(5) 0.0227(6) 0.0010(4) 0.0062(5) -0.0026(4)
W3 0.0180(5) 0.0101(5) 0.0168(5) 0.0013(4) 0.0079(4) -0.0014(4)
W4 0.0203(5) 0.0139(5) 0.0180(5) 0.0017(4) 0.0066(5) 0.0034(4)
W5 0.0222(6) 0.0120(5) 0.0243(6) -0.0039(4) 0.0078(5) -0.0044(4)
W6 0.0176(5) 0.0112(5) 0.0201(5) -0.0031(4) 0.0040(5) -0.0023(4)
W7 0.0211(5) 0.0114(5) 0.0191(5) 0.0022(4) 0.0065(5) 0.0033(4)
W8 0.0249(6) 0.0239(6) 0.0131(5) 0.0021(4) 0.0049(5) 0.0031(5)
W9 0.0164(5) 0.0159(5) 0.0235(6) -0.0013(4) 0.0029(5) 0.0012(4)
W10 0.0185(5) 0.0122(5) 0.0203(6) -0.0009(4) 0.0075(5) 0.0025(4)
W11 0.0228(6) 0.0135(5) 0.0257(6) -0.0035(4) 0.0111(5) 0.0030(4)
W12 0.0183(5) 0.0187(5) 0.0198(6) -0.0007(4) 0.0026(5) -0.0017(4)
W13 0.0275(6) 0.0205(6) 0.0218(6) 0.0046(5) 0.0091(5) -0.0053(5)
W14 0.0251(6) 0.0183(5) 0.0181(6) 0.0061(4) 0.0021(5) 0.0032(5)
W15 0.0170(5) 0.0156(5) 0.0194(5) 0.0001(4) 0.0083(4) 0.0009(4)
W16 0.0193(6) 0.0204(5) 0.0287(6) -0.0017(5) 0.0104(5) -0.0034(5)
W17 0.0237(6) 0.0147(5) 0.0189(6) -0.0038(4) 0.0048(5) -0.0039(4)
W18 0.0273(6) 0.0227(6) 0.0182(6) 0.0008(5) 0.0109(5) -0.0006(5)
W19 0.0219(6) 0.0141(5) 0.0242(6) -0.0008(4) 0.0073(5) -0.0055(4)
W20 0.0254(6) 0.0123(5) 0.0240(6) -0.0001(4) 0.0040(5) 0.0037(4)
W21 0.0263(6) 0.0127(5) 0.0208(6) 0.0007(4) 0.0057(5) -0.0045(4)
W22 0.0167(5) 0.0188(5) 0.0186(5) -0.0017(4) 0.0054(4) -0.0015(4)
W23 0.0353(7) 0.0277(6) 0.0193(6) 0.0003(5) 0.0077(5) -0.0023(5)
W24 0.0348(7) 0.0296(6) 0.0268(6) 0.0002(5) 0.0167(5) 0.0019(5)
W25 0.0400(7) 0.0252(6) 0.0306(7) 0.0035(5) 0.0155(6) -0.0021(5)
W26 0.0401(7) 0.0284(6) 0.0245(6) -0.0001(5) 0.0101(6) -0.0006(5)
W27 0.0445(7) 0.0259(6) 0.0283(6) -0.0050(5) 0.0151(6) -0.0019(6)
Cu5 0.0212(16) 0.0172(15) 0.0173(16) 0.0025(13) 0.0096(14) 0.0009(13)
Cu1 0.0217(17) 0.0218(16) 0.0215(17) -0.0017(13) 0.0094(14) 0.0042(13)
Cu3 0.020(2) 0.021(2) 0.023(2) -0.0039(19) 0.006(2) -0.0038(19)
Cu4 0.0252(18) 0.0309(18) 0.0217(18) -0.0017(15) 0.0076(15) -0.0081(15)
Cu6 0.0288(19) 0.035(2) 0.0263(19) 0.0083(15) 0.0009(16) -0.0062(16)
Cu2 0.0241(18) 0.0208(18) 0.055(2) -0.0005(16) 0.0093(17) 0.0041(15)
P3 0.007(3) 0.007(3) 0.015(3) -0.003(2) 0.005(2) -0.001(2)
P2 0.013(3) 0.004(3) 0.014(3) 0.000(2) 0.007(3) 0.001(2)
P1 0.008(3) 0.012(3) 0.013(3) 0.000(2) 0.005(3) -0.001(2)
O1 0.044(11) 0.014(9) 0.017(9) 0.009(7) 0.010(8) 0.001(8)
O1W 0.040(11) 0.031(11) 0.021(10) -0.003(8) 0.003(9) -0.001(9)
O2 0.027(10) 0.019(9) 0.022(10) -0.002(7) 0.006(8) -0.001(8)
O2W 0.058(15) 0.048(14) 0.10(2) 0.025(13) 0.025(14) -0.020(12)
O3 0.016(4) 0.016(4) 0.016(4) -0.0001(10) 0.0058(16) 0.0001(10)
O3W 0.093(8) 0.093(8) 0.093(8) 0.0000(10) 0.034(3) 0.0001(10)
O4 0.039(11) 0.019(9) 0.035(11) -0.010(8) 0.025(9) -0.013(8)
O5 0.021(9) 0.017(9) 0.013(9) 0.006(7) 0.000(7) -0.004(7)
O6 0.049(12) 0.020(9) 0.023(10) 0.007(8) 0.018(9) -0.012(9)
O7 0.038(11) 0.042(11) 0.025(10) -0.006(9) 0.025(9) -0.003(9)
O8 0.018(4) 0.018(4) 0.018(4) 0.0000(10) 0.0064(16) 0.0001(10)
O9 0.027(10) 0.006(8) 0.041(11) -0.005(8) 0.013(9) 0.000(7)
O10 0.015(4) 0.015(4) 0.015(4) 0.0002(10) 0.0055(16) 0.0003(10)
O11 0.025(10) 0.040(11) 0.025(10) -0.006(8) 0.012(8) -0.013(9)
O12 0.040(11) 0.032(10) 0.017(9) 0.006(8) 0.009(8) 0.000(9)
O13 0.028(10) 0.011(8) 0.026(10) -0.010(7) 0.021(8) -0.011(7)
O14 0.026(9) 0.016(9) 0.011(8) 0.003(7) 0.009(8) -0.001(7)
O15 0.009(3) 0.009(3) 0.009(3) 0.0000(10) 0.0034(15) -0.0002(10)
O16 0.014(4) 0.014(4) 0.014(4) 0.0002(10) 0.0053(16) -0.0004(10)
O17 0.031(10) 0.013(8) 0.010(8) 0.003(7) -0.004(8) -0.002(7)
O18 0.018(4) 0.018(4) 0.018(4) -0.0003(10) 0.0065(16) 0.0005(10)
O19 0.032(8) 0.018(7) 0.023(7) 0.007(6) 0.014(6) -0.002(6)
O20 0.018(8) 0.005(8) 0.020(9) -0.002(7) 0.002(7) 0.005(7)
O21 0.032(10) 0.027(10) 0.011(9) -0.003(7) 0.009(8) -0.010(8)
O22 0.023(9) 0.028(10) 0.009(8) -0.006(7) -0.005(7) -0.011(8)
O23 0.035(10) 0.011(8) 0.022(9) -0.001(7) 0.021(8) 0.001(8)
O24 0.028(10) 0.020(9) 0.032(11) -0.013(8) 0.014(9) 0.000(8)
O25 0.029(10) 0.017(9) 0.016(9) 0.000(7) 0.002(8) -0.011(8)
O26 0.018(4) 0.018(4) 0.018(4) 0.0000(10) 0.0066(16) -0.0002(10)
O27 0.013(4) 0.014(4) 0.014(4) -0.0002(10) 0.0049(16) 0.0002(10)
O28 0.005(7) 0.009(8) 0.016(8) 0.003(7) -0.001(7) -0.002(6)
O29 0.014(4) 0.014(4) 0.014(4) 0.0003(10) 0.0051(16) -0.0001(10)
O30 0.020(4) 0.020(4) 0.020(4) -0.0003(10) 0.0072(17) 0.0000(10)
O31 0.022(9) 0.034(11) 0.026(10) 0.002(8) 0.007(8) -0.003(8)
O32 0.023(4) 0.022(4) 0.023(4) 0.0000(10) 0.0083(17) 0.0003(10)
O33 0.016(9) 0.029(10) 0.015(9) -0.005(7) 0.010(7) -0.001(7)
O34 0.014(3) 0.014(4) 0.014(4) -0.0002(10) 0.0052(16) 0.0001(10)
O35 0.015(4) 0.015(4) 0.015(4) -0.0002(10) 0.0054(16) -0.0002(10)
O36 0.009(8) 0.006(7) 0.012(8) -0.001(6) -0.001(7) 0.002(6)
O37 0.015(4) 0.014(4) 0.014(4) 0.0000(10) 0.0050(16) 0.0000(10)
O38 0.013(8) 0.012(8) 0.017(9) -0.002(7) 0.005(7) 0.004(7)
O39 0.030(10) 0.027(10) 0.014(9) 0.004(7) 0.010(8) 0.001(8)
O40 0.015(8) 0.007(8) 0.028(10) -0.008(7) 0.013(8) -0.005(7)
O41 0.022(4) 0.022(4) 0.022(4) 0.0002(10) 0.0083(17) 0.0000(10)
O42 0.028(4) 0.028(4) 0.028(4) 0.0002(10) 0.0101(18) -0.0004(10)
O43 0.012(3) 0.012(3) 0.012(3) 0.0000(10) 0.0043(15) -0.0001(10)
O44 0.017(9) 0.017(9) 0.015(9) -0.001(7) -0.001(7) -0.005(7)
O45 0.028(9) 0.016(9) 0.005(8) 0.004(7) -0.001(7) -0.012(7)
O46 0.019(9) 0.013(8) 0.015(9) 0.007(7) 0.004(7) 0.001(7)
O47 0.024(9) 0.018(9) 0.016(9) 0.012(7) 0.004(8) 0.003(7)
O48 0.025(9) 0.015(8) 0.013(9) 0.004(7) 0.011(8) -0.007(7)
O49 0.023(4) 0.023(4) 0.023(4) 0.0001(10) 0.0086(17) -0.0001(10)
O50 0.019(4) 0.019(4) 0.019(4) 0.0000(10) 0.0070(16) 0.0002(10)
O51 0.013(8) 0.009(8) 0.016(9) 0.002(7) -0.007(7) 0.000(7)
O52 0.016(9) 0.021(9) 0.033(10) -0.009(8) 0.006(8) -0.005(7)
O53 0.024(4) 0.024(4) 0.024(4) 0.0001(10) 0.0086(17) 0.0003(10)
O54 0.010(6) 0.016(7) 0.014(7) 0.000(6) -0.003(6) -0.002(6)
O55 0.018(4) 0.017(4) 0.019(4) 0.000(2) 0.007(2) 0.000(2)
O56 0.037(11) 0.019(9) 0.034(11) 0.003(8) 0.014(9) 0.000(8)
O57 0.023(7) 0.019(7) 0.012(7) 0.005(6) 0.008(6) -0.005(6)
O58 0.018(9) 0.014(8) 0.019(9) 0.003(7) 0.011(8) 0.004(7)
O59 0.021(7) 0.013(7) 0.018(7) -0.003(6) 0.012(6) 0.003(6)
O60 0.015(4) 0.015(4) 0.015(4) 0.0003(10) 0.0056(16) -0.0003(10)
O61 0.015(8) 0.007(8) 0.013(8) 0.002(6) 0.002(7) -0.005(7)
O62 0.021(4) 0.021(4) 0.021(4) 0.0001(10) 0.0074(17) 0.0002(10)
O63 0.016(4) 0.016(4) 0.016(4) 0.0002(10) 0.0062(16) -0.0001(10)
O64 0.015(8) 0.021(9) 0.025(9) -0.001(7) 0.015(8) 0.001(7)
O65 0.019(9) 0.017(9) 0.027(10) 0.005(8) 0.005(8) 0.009(7)
O66 0.021(4) 0.021(4) 0.021(4) -0.0004(10) 0.0081(17) 0.0001(10)
O67 0.011(4) 0.010(4) 0.010(4) 0.0002(19) 0.003(2) 0.0008(19)
O68 0.034(10) 0.006(8) 0.022(9) 0.003(7) 0.014(8) -0.005(7)
O69 0.024(4) 0.022(4) 0.023(4) -0.001(2) 0.008(2) 0.000(2)
O70 0.016(4) 0.017(4) 0.016(4) -0.001(2) 0.006(2) -0.001(2)
O71 0.029(10) 0.020(9) 0.030(10) 0.007(8) 0.012(8) 0.004(8)
O72 0.017(4) 0.017(4) 0.016(4) -0.001(2) 0.005(2) 0.001(2)
O73 0.013(4) 0.013(4) 0.011(4) 0.0010(19) 0.004(2) -0.001(2)
O74 0.018(7) 0.008(6) 0.017(7) 0.005(5) 0.004(6) 0.004(6)
O75 0.013(9) 0.033(10) 0.018(9) 0.004(8) 0.003(8) -0.007(8)
O76 0.032(10) 0.013(9) 0.030(10) -0.011(8) 0.002(9) 0.000(8)
O77 0.015(4) 0.014(4) 0.015(4) 0.000(2) 0.006(2) 0.000(2)
O78 0.017(4) 0.017(4) 0.018(4) -0.001(2) 0.006(2) 0.001(2)
O79 0.030(9) 0.016(9) 0.026(9) 0.005(7) 0.026(8) 0.006(8)
O80 0.012(8) 0.012(8) 0.020(9) -0.003(7) 0.010(7) -0.006(7)
O81 0.018(9) 0.017(9) 0.013(9) 0.001(7) 0.001(7) -0.010(7)
O82 0.006(3) 0.004(3) 0.005(3) -0.0002(19) 0.002(2) -0.0008(19)
O83 0.011(4) 0.011(4) 0.010(4) -0.0005(19) 0.004(2) 0.001(2)
O84 0.006(3) 0.006(3) 0.005(3) 0.0008(19) 0.003(2) 0.0001(19)
O85 0.017(9) 0.032(10) 0.024(10) -0.016(8) 0.009(8) -0.001(8)
O86 0.023(4) 0.022(4) 0.022(4) -0.001(2) 0.009(2) 0.001(2)
O87 0.019(7) 0.010(6) 0.014(7) -0.008(6) 0.003(6) 0.002(6)
O88 0.023(4) 0.022(4) 0.021(4) 0.001(2) 0.009(2) 0.000(2)
O89 0.022(4) 0.021(4) 0.021(4) 0.000(2) 0.008(2) 0.000(2)
O90 0.015(4) 0.014(4) 0.013(4) -0.001(2) 0.005(2) -0.002(2)
O91 0.010(4) 0.009(4) 0.009(4) 0.0015(19) 0.003(2) 0.0002(19)
O92 0.013(8) 0.020(9) 0.014(9) 0.002(7) 0.010(7) -0.001(7)
O93 0.016(8) 0.005(7) 0.025(9) -0.001(7) 0.009(7) 0.000(7)
N1 0.026(8) 0.025(8) 0.017(8) -0.001(7) 0.013(7) 0.008(7)
N2 0.030(5) 0.031(5) 0.030(5) 0.0000(10) 0.011(2) 0.0001(10)
N3 0.039(6) 0.039(6) 0.039(6) 0.000(2) 0.014(3) 0.000(2)
N4 0.042(15) 0.016(12) 0.057(17) -0.004(11) 0.029(13) 0.005(11)
N5 0.027(13) 0.042(14) 0.024(12) 0.003(11) 0.016(11) 0.014(11)
N6 0.014(8) 0.028(8) 0.020(8) -0.006(7) 0.005(7) -0.005(7)
N8 0.034(13) 0.026(12) 0.031(13) -0.012(10) 0.022(11) -0.001(10)
N9 0.031(6) 0.031(6) 0.031(6) 0.000(2) 0.011(3) 0.001(2)
N10 0.032(13) 0.024(12) 0.024(12) 0.010(10) 0.006(11) 0.011(10)
N11 0.060(18) 0.045(17) 0.052(18) -0.016(14) 0.013(15) -0.009(14)
N12 0.024(5) 0.024(5) 0.024(5) -0.0001(7) 0.0087(19) 0.0001(7)
N13 0.048(16) 0.037(15) 0.067(19) -0.031(14) 0.024(15) -0.011(13)
N14 0.075(12) 0.078(12) 0.074(12) -0.009(9) 0.040(9) -0.012(9)
N15 0.10(2) 0.031(15) 0.10(2) -0.032(15) 0.07(2) -0.032(15)
N16 0.038(14) 0.027(13) 0.055(17) -0.009(12) 0.033(13) -0.006(11)
N18 0.074(19) 0.027(14) 0.061(18) 0.003(13) 0.056(16) -0.006(13)
N19 0.020(5) 0.020(5) 0.020(5) -0.0002(10) 0.0074(19) 0.0001(10)
N20 0.079(9) 0.079(9) 0.079(9) -0.0002(10) 0.029(3) 0.0001(10)
N21 0.06(2) 0.12(3) 0.19(4) -0.09(3) 0.01(3) 0.03(2)
N22 0.021(14) 0.072(19) 0.052(18) 0.013(14) 0.001(13) -0.012(13)
N23 0.097(11) 0.097(11) 0.097(11) 0.0002(10) 0.036(4) 0.0000(10)
N24 0.016(12) 0.034(14) 0.051(16) -0.004(12) 0.014(11) 0.003(10)
N25 0.089(10) 0.089(10) 0.090(10) 0.0000(10) 0.033(4) 0.0000(10)
N26 0.055(19) 0.051(17) 0.11(3) -0.027(17) -0.001(18) -0.025(12)
N27 0.028(13) 0.033(13) 0.029(13) -0.004(11) 0.021(11) 0.003(10)
N28 0.08(2) 0.09(2) 0.045(18) 0.023(17) 0.038(17) 0.028(19)
N29 0.10(3) 0.13(3) 0.09(3) 0.03(2) 0.07(2) 0.04(3)
N30 0.028(8) 0.031(9) 0.015(8) -0.004(7) 0.008(7) -0.001(7)
N31 0.052(7) 0.052(7) 0.052(7) -0.0001(10) 0.019(3) 0.0001(10)
N32 0.027(8) 0.036(9) 0.033(9) 0.004(7) 0.020(7) -0.008(7)
N33 0.026(13) 0.024(12) 0.029(13) 0.006(10) 0.009(11) -0.007(10)
N34 0.040(16) 0.06(2) 0.07(2) 0.004(16) 0.000(15) -0.011(15)
N35 0.027(13) 0.031(14) 0.043(15) 0.015(12) -0.003(12) -0.016(11)
N36 0.035(13) 0.011(10) 0.029(12) 0.003(9) 0.021(11) 0.008(9)
N37 0.029(9) 0.038(9) 0.033(9) 0.012(8) 0.002(7) -0.011(7)
N38 0.028(5) 0.028(5) 0.027(5) 0.0001(10) 0.010(2) -0.0001(10)
N39 0.018(5) 0.018(5) 0.018(5) 0.0003(10) 0.0064(19) 0.0001(10)
N40 0.062(17) 0.017(12) 0.058(17) 0.006(11) 0.044(15) 0.004(12)
N41 0.041(9) 0.041(10) 0.042(10) -0.006(8) 0.028(8) 0.003(8)
N42 0.034(7) 0.024(8) 0.026(8) -0.002(7) 0.019(7) 0.009(7)
N43 0.09(3) 0.28(6) 0.09(3) -0.07(4) 0.01(3) 0.09(4)
N44 0.09(3) 0.10(2) 0.10(3) 0.055(17) 0.06(2) 0.05(2)
N45 0.024(12) 0.033(13) 0.039(14) 0.002(11) 0.014(11) 0.016(11)
N46 0.029(14) 0.043(16) 0.046(16) 0.018(13) -0.008(13) 0.010(13)
N47 0.041(15) 0.044(15) 0.026(13) 0.003(12) 0.017(12) 0.006(12)
N48 0.061(18) 0.049(15) 0.038(16) 0.002(13) 0.004(13) -0.019(13)
N51 0.030(5) 0.030(5) 0.030(5) 0.0002(10) 0.011(2) -0.0002(10)
N52 0.037(13) 0.017(11) 0.033(13) 0.002(10) 0.026(11) 0.002(10)
N53 0.056(15) 0.026(12) 0.009(11) -0.007(9) 0.010(11) -0.009(11)
N54 0.015(8) 0.023(8) 0.018(8) -0.006(7) 0.002(7) -0.004(7)
N55 0.059(17) 0.037(14) 0.013(12) 0.006(10) 0.001(12) -0.018(13)
N56 0.055(16) 0.026(13) 0.015(12) 0.009(10) 0.012(12) 0.001(12)
N57 0.030(5) 0.030(5) 0.030(5) 0.0000(10) 0.011(2) 0.0000(10)
C1 0.023(15) 0.040(17) 0.031(16) -0.001(13) 0.011(13) 0.006(13)
C2 0.040(17) 0.038(17) 0.036(17) 0.007(13) 0.033(15) 0.011(14)
C3 0.044(11) 0.050(11) 0.051(12) 0.002(9) 0.020(9) 0.011(9)
C4 0.06(2) 0.05(2) 0.038(18) 0.017(16) 0.024(17) -0.001(16)
C5 0.035(7) 0.035(7) 0.035(7) 0.0001(10) 0.013(3) 0.0000(10)
C6 0.029(6) 0.029(6) 0.029(6) 0.0000(10) 0.011(2) 0.0001(10)
C7 0.033(7) 0.033(7) 0.033(7) 0.0000(10) 0.012(3) -0.0002(10)
C8 0.014(14) 0.08(2) 0.013(14) -0.009(14) 0.003(12) -0.014(15)
C9 0.030(6) 0.030(6) 0.030(6) 0.0000(10) 0.011(3) -0.0001(10)
C10 0.031(10) 0.030(10) 0.031(10) 0.002(8) 0.019(8) 0.002(8)
C11 0.021(6) 0.021(6) 0.021(6) -0.0001(10) 0.008(2) 0.0002(10)
C12 0.05(2) 0.032(17) 0.031(17) -0.014(14) 0.009(15) 0.020(15)
C13 0.042(18) 0.024(15) 0.033(17) 0.003(13) 0.006(14) -0.005(14)
C14 0.044(18) 0.018(14) 0.042(18) 0.008(13) 0.017(15) 0.008(13)
C15 0.030(15) 0.020(14) 0.036(17) -0.002(12) -0.003(14) 0.000(12)
C16 0.010(13) 0.037(17) 0.028(15) -0.016(13) -0.009(12) 0.009(12)
C17 0.045(11) 0.040(11) 0.041(11) -0.014(8) 0.008(8) 0.006(9)
C18 0.055(9) 0.055(9) 0.055(9) -0.0001(10) 0.020(3) -0.0001(10)
C19 0.049(8) 0.049(8) 0.049(8) -0.0001(10) 0.018(3) -0.0001(10)
C21 0.05(2) 0.07(2) 0.06(2) 0.012(19) 0.035(19) 0.013(18)
C23 0.08(3) 0.05(2) 0.06(3) 0.014(19) 0.05(2) 0.00(2)
C24 0.088(16) 0.099(16) 0.096(16) -0.004(10) 0.044(10) 0.007(9)
C25 0.19(7) 0.15(6) 0.16(6) 0.02(5) 0.13(6) -0.03(5)
C26 0.10(4) 0.13(4) 0.18(6) 0.02(4) 0.12(4) 0.01(3)
C27 0.055(19) 0.07(3) 0.11(3) -0.03(2) 0.021(14) 0.04(2)
C29 0.123(19) 0.120(19) 0.116(19) -0.009(10) 0.046(11) 0.010(10)
C30 0.12(3) 0.04(2) 0.05(2) -0.013(18) 0.03(2) 0.01(2)
C31 0.14(4) 0.10(4) 0.09(4) -0.06(3) 0.04(3) -0.02(3)
C32 0.07(3) 0.08(2) 0.04(2) 0.014(19) -0.01(2) -0.01(2)
C33 0.039(7) 0.039(7) 0.039(7) 0.0001(10) 0.014(3) -0.0003(10)
C34 0.108(18) 0.106(18) 0.112(18) 0.011(10) 0.035(11) -0.005(10)
C35 0.069(10) 0.069(10) 0.069(10) 0.0001(10) 0.025(4) -0.0001(10)
C37 0.06(2) 0.05(2) 0.08(3) 0.02(2) 0.03(2) 0.00(2)
C39 0.06(2) 0.05(2) 0.11(3) 0.00(2) 0.01(2) -0.023(19)
C40 0.04(2) 0.05(2) 0.10(3) 0.01(2) 0.05(2) -0.011(17)
C43 0.039(17) 0.044(18) 0.021(15) -0.015(13) 0.004(14) 0.003(14)
C44 0.032(17) 0.029(16) 0.039(18) 0.020(14) 0.010(15) 0.011(14)
C46 0.08(3) 0.010(15) 0.08(3) -0.011(15) 0.03(2) -0.010(16)
C47 0.05(2) 0.019(16) 0.07(2) -0.003(16) -0.002(18) -0.016(15)
C48 0.058(9) 0.058(9) 0.058(9) 0.0002(10) 0.021(3) 0.0000(10)
C49 0.039(7) 0.039(7) 0.039(7) 0.0002(10) 0.014(3) -0.0001(10)
C50 0.023(6) 0.024(6) 0.023(6) 0.0000(10) 0.009(2) -0.0001(10)
C51 0.036(10) 0.029(10) 0.039(10) 0.013(8) 0.016(8) -0.003(8)
C53 0.033(19) 0.09(3) 0.09(3) -0.05(2) 0.01(2) -0.018(19)
C55 0.146(18) 0.136(16) 0.140(17) -0.009(9) 0.049(10) 0.005(10)
C56 0.149(18) 0.146(16) 0.144(17) 0.001(9) 0.051(10) -0.002(10)
C57 0.042(17) 0.022(14) 0.006(13) 0.004(11) 0.003(12) -0.001(13)
C58 0.036(16) 0.028(15) 0.011(13) 0.009(12) -0.004(12) -0.014(13)
C59 0.045(17) 0.023(14) 0.019(14) -0.014(12) 0.018(13) -0.010(13)
C60 0.05(2) 0.028(17) 0.044(19) -0.008(15) -0.007(16) -0.004(15)
C61 0.07(2) 0.033(17) 0.030(17) -0.001(14) 0.020(17) -0.003(16)
C63 0.025(9) 0.021(9) 0.030(10) 0.002(8) 0.013(8) 0.008(8)
C64 0.113(17) 0.104(16) 0.118(17) 0.008(10) 0.048(10) 0.022(9)
C66 0.043(18) 0.022(15) 0.033(17) 0.001(13) 0.006(15) -0.013(14)
C67 0.08(3) 0.035(19) 0.05(2) -0.021(16) 0.012(19) 0.025(18)
C68 0.024(16) 0.037(18) 0.05(2) 0.017(15) -0.011(15) -0.005(14)
C69 0.031(6) 0.031(6) 0.031(6) 0.0001(10) 0.011(3) -0.0001(10)
C70 0.07(2) 0.026(16) 0.039(18) -0.008(13) 0.040(17) -0.019(15)
C71 0.092(15) 0.087(15) 0.080(14) 0.003(9) 0.035(10) 0.003(10)
C72 0.057(8) 0.058(8) 0.058(8) -0.0001(10) 0.021(3) 0.0000(10)
C73 0.042(19) 0.038(19) 0.06(2) 0.017(16) -0.002(17) -0.018(16)
C74 0.10(3) 0.041(19) 0.032(18) 0.005(15) 0.04(2) 0.026(19)
C75 0.070(13) 0.066(13) 0.068(13) -0.018(9) 0.021(9) 0.011(9)
C76 0.074(14) 0.079(14) 0.084(14) -0.003(9) 0.039(10) 0.001(9)
C77 0.037(18) 0.021(16) 0.07(2) -0.006(16) 0.004(17) 0.009(14)
C78 0.033(7) 0.033(7) 0.033(7) 0.0001(10) 0.012(3) -0.0001(10)
C79 0.063(10) 0.063(10) 0.063(10) 0.0000(10) 0.023(4) 0.0000(10)
C80 0.036(10) 0.040(11) 0.039(11) -0.011(8) 0.018(8) 0.008(8)
C81 0.082(14) 0.070(14) 0.071(14) -0.009(9) 0.029(10) -0.006(9)
C82 0.14(2) 0.14(2) 0.15(2) -0.007(10) 0.053(12) -0.001(10)
C83 0.17(3) 0.17(3) 0.17(3) -0.001(10) 0.066(13) -0.003(10)
C84 0.127(18) 0.123(18) 0.122(18) -0.008(9) 0.050(11) 0.006(10)
C85 0.17(2) 0.16(2) 0.16(2) -0.009(10) 0.062(11) 0.002(10)
C86 0.120(19) 0.119(19) 0.123(19) -0.008(10) 0.051(11) -0.001(10)
O4W 0.14(3) 0.032(19) 0.10(3) 0.000 0.04(3) 0.000
O5W 0.15(3) 0.13(3) 0.11(3) -0.01(2) 0.07(2) -0.01(2)

loop_
_atom_type_symbol
_atom_type_description
_atom_type_scat_dispersion_real
_atom_type_scat_dispersion_imag
_atom_type_scat_source
C C 0.0033 0.0016 'International Tables Vol C Tables 4.2.6.8 and 6.1.1.4'
H H 0.0000 0.0000 'International Tables Vol C Tables 4.2.6.8 and 6.1.1.4'
N N 0.0061 0.0033 'International Tables Vol C Tables 4.2.6.8 and 6.1.1.4'
O O 0.0106 0.0060 'International Tables Vol C Tables 4.2.6.8 and 6.1.1.4'
P P 0.1023 0.0942 'International Tables Vol C Tables 4.2.6.8 and 6.1.1.4'
Cu Cu 0.3201 1.2651 'International Tables Vol C Tables 4.2.6.8 and 6.1.1.4'
W W -0.8490 6.8722 'International Tables Vol C Tables 4.2.6.8 and 6.1.1.4'

loop_
_geom_angle_atom_site_label_1
_geom_angle_atom_site_label_2
_geom_angle_atom_site_label_3
_geom_angle
_geom_angle_site_symmetry_1
_geom_angle_site_symmetry_3
O66 W1 O67 98.6(6) . .
O66 W1 O68 103.3(7) . .
O67 W1 O68 158.1(6) . .
O66 W1 O65 98.6(7) . .
O67 W1 O65 90.1(6) . .
O68 W1 O65 87.4(6) . .
O66 W1 O81 96.9(7) . .
O67 W1 O81 91.1(6) . .
O68 W1 O81 85.7(6) . .
O65 W1 O81 164.1(6) . .
O66 W1 O80 172.2(6) . .
O67 W1 O80 73.9(5) . .
O68 W1 O80 84.2(5) . .
O65 W1 O80 83.9(6) . .
O81 W1 O80 81.2(6) . .
O41 W2 O20 99.2(7) . .
O41 W2 O43 103.4(7) . .
O20 W2 O43 88.2(6) . .
O41 W2 O14 99.6(7) . .
O20 W2 O14 91.3(6) . .
O43 W2 O14 156.8(6) . .
O41 W2 O44 97.2(7) . .
O20 W2 O44 163.4(6) . .
O43 W2 O44 85.2(6) . .
O14 W2 O44 88.8(6) . .
O41 W2 O38 171.0(6) . .
O20 W2 O38 83.7(6) . .
O43 W2 O38 85.1(5) . .
O14 W2 O38 71.8(6) . .
O44 W2 O38 80.5(5) . .
O63 W3 O93 98.2(6) . 2_755
O63 W3 O91 94.6(6) . .
O93 W3 O91 166.0(6) 2_755 .
O63 W3 O77 100.4(6) . .
O93 W3 O77 90.3(6) 2_755 .
O91 W3 O77 92.8(6) . .
O63 W3 O78 98.8(6) . .
O93 W3 O78 87.8(6) 2_755 .
O91 W3 O78 84.8(6) . .
O77 W3 O78 160.8(6) . .
O63 W3 O82 174.6(6) . .
O93 W3 O82 84.0(5) 2_755 .
O91 W3 O82 83.7(5) . .
O77 W3 O82 74.6(5) . .
O78 W3 O82 86.2(5) . .
O76 W4 O92 103.1(7) . .
O76 W4 O77 100.3(7) . .
O92 W4 O77 156.5(6) . .
O76 W4 O74 98.1(7) . .
O92 W4 O74 85.8(6) . .
O77 W4 O74 89.3(6) . .
O76 W4 O93 100.6(7) . .
O92 W4 O93 89.4(6) . .
O77 W4 O93 87.9(6) . .
O74 W4 O93 161.3(6) . .
O76 W4 O82 171.8(6) . .
O92 W4 O82 84.8(5) . .
O77 W4 O82 71.7(5) . .
O74 W4 O82 80.4(5) . .
O93 W4 O82 81.2(5) . .
O69 W5 O68 100.1(7) . .
O69 W5 O65 99.4(7) . 2_755
O68 W5 O65 89.5(6) . 2_755
O69 W5 O70 100.0(7) . .
O68 W5 O70 159.8(6) . .
O65 W5 O70 89.9(6) 2_755 .
O69 W5 O90 94.9(7) . .
O68 W5 O90 86.5(6) . .
O65 W5 O90 165.6(6) 2_755 .
O70 W5 O90 89.1(6) . .
O69 W5 O84 173.5(6) . .
O68 W5 O84 84.7(5) . .
O65 W5 O84 84.9(5) 2_755 .
O70 W5 O84 75.1(5) . .
O90 W5 O84 80.9(5) . .
O39 W6 O16 97.6(6) . .
O39 W6 O58 98.5(7) . .
O16 W6 O58 90.4(6) . .
O39 W6 O59 103.3(7) . .
O16 W6 O59 89.9(6) . .
O58 W6 O59 157.9(6) . .
O39 W6 O48 96.3(6) . .
O16 W6 O48 166.0(6) . .
O58 W6 O48 88.9(6) . .
O59 W6 O48 85.5(6) . .
O39 W6 O36 171.2(6) . .
O16 W6 O36 84.2(5) . .
O58 W6 O36 72.8(5) . .
O59 W6 O36 85.2(5) . .
O48 W6 O36 82.3(5) . .
O9 W7 O10 99.9(7) . .
O9 W7 O8 103.0(7) . .
O10 W7 O8 157.0(6) . .
O9 W7 O15 98.3(7) . .
O10 W7 O15 90.1(6) . .
O8 W7 O15 88.6(6) . .
O9 W7 O3 96.5(7) . .
O10 W7 O3 90.7(6) . .
O8 W7 O3 84.7(6) . .
O15 W7 O3 164.8(6) . .
O9 W7 O28 173.0(7) . .
O10 W7 O28 74.1(5) . .
O8 W7 O28 82.9(5) . .
O15 W7 O28 85.6(5) . .
O3 W7 O28 80.0(5) . .
O75 W8 O74 101.5(7) . .
O75 W8 O73 104.3(6) . .
O74 W8 O73 85.3(6) . .
O75 W8 O87 98.9(7) . .
O74 W8 O87 89.3(6) . .
O73 W8 O87 156.7(6) . .
O75 W8 O85 101.0(7) . .
O74 W8 O85 157.4(6) . .
O73 W8 O85 87.4(6) . .
O87 W8 O85 89.0(6) . .
O75 W8 O83 170.1(6) . .
O74 W8 O83 84.5(5) . .
O73 W8 O83 83.8(5) . .
O87 W8 O83 73.1(5) . .
O85 W8 O83 73.4(6) . .
O52 W9 O17 99.5(7) . .
O52 W9 O54 102.9(7) . .
O17 W9 O54 88.7(6) . .
O52 W9 O58 100.3(7) . .
O17 W9 O58 90.0(6) . .
O54 W9 O58 156.7(6) . .
O52 W9 O51 97.0(7) . .
O17 W9 O51 163.4(6) . .
O54 W9 O51 85.8(6) . .
O58 W9 O51 88.9(6) . .
O52 W9 O36 171.6(6) . .
O17 W9 O36 83.3(6) . .
O54 W9 O36 85.0(5) . .
O58 W9 O36 71.7(5) . .
O51 W9 O36 80.6(5) . .
O40 W10 O14 98.8(6) . .
O40 W10 O59 102.8(6) . .
O14 W10 O59 158.3(6) . .
O40 W10 O15 99.8(6) . .
O14 W10 O15 88.6(6) . .
O59 W10 O15 89.7(6) . .
O40 W10 O47 95.8(7) . .
O14 W10 O47 91.0(6) . .
O59 W10 O47 84.9(6) . .
O15 W10 O47 164.2(6) . .
O40 W10 O38 170.7(6) . .
O14 W10 O38 72.6(6) . .
O59 W10 O38 85.8(5) . .
O15 W10 O38 83.7(5) . .
O47 W10 O38 81.2(6) . .
O32 W11 O30 101.6(7) . .
O32 W11 O24 99.1(7) . .
O30 W11 O24 86.5(7) . .
O32 W11 O21 99.1(7) . .
O30 W11 O21 159.3(7) . .
O24 W11 O21 90.4(7) . .
O32 W11 O18 96.9(7) . .
O30 W11 O18 89.1(6) . .
O24 W11 O18 164.0(6) . .
O21 W11 O18 88.4(6) . .
O32 W11 O35 172.3(6) . .
O30 W11 O35 86.1(6) . .
O24 W11 O35 81.9(6) . .
O21 W11 O35 73.2(6) . .
O18 W11 O35 82.4(6) . .
O11 W12 O29 102.4(7) . .
O11 W12 O13 98.6(7) . .
O29 W12 O13 87.2(6) . .
O11 W12 O10 100.0(7) . .
O29 W12 O10 157.5(6) . .
O13 W12 O10 90.6(6) . .
O11 W12 O20 96.5(7) . .
O29 W12 O20 87.6(6) . .
O13 W12 O20 164.8(6) . .
O10 W12 O20 88.7(6) . .
O11 W12 O28 173.5(7) . .
O29 W12 O28 84.1(5) . .
O13 W12 O28 82.1(6) . .
O10 W12 O28 73.5(5) . .
O20 W12 O28 83.1(5) . .
O56 W13 O44 102.8(7) . .
O56 W13 O46 101.2(7) . .
O44 W13 O46 85.0(6) . .
O56 W13 O45 98.7(7) . .
O44 W13 O45 158.3(6) . .
O46 W13 O45 88.7(6) . .
O56 W13 O57 102.9(7) . .
O44 W13 O57 90.6(6) . .
O46 W13 O57 156.0(6) . .
O45 W13 O57 86.8(6) . .
O56 W13 O61 170.8(7) . .
O44 W13 O61 85.3(6) . .
O46 W13 O61 83.6(6) . .
O45 W13 O61 73.4(5) . .
O57 W13 O61 72.5(5) . .
O62 W14 O60 102.2(7) . .
O62 W14 O51 103.8(6) . .
O60 W14 O51 86.2(6) . .
O62 W14 O50 100.8(7) . .
O60 W14 O50 157.0(6) . .
O51 W14 O50 89.3(6) . .
O62 W14 O45 99.8(6) . .
O60 W14 O45 88.7(6) . .
O51 W14 O45 156.4(6) . .
O50 W14 O45 86.4(6) . .
O62 W14 O61 170.0(6) . .
O60 W14 O61 84.6(5) . .
O51 W14 O61 83.8(5) . .
O50 W14 O61 72.5(6) . .
O45 W14 O61 72.8(5) . .
O64 W15 O78 102.1(7) . .
O64 W15 O72 99.8(7) . 2_755
O78 W15 O72 90.7(6) . 2_755
O64 W15 O67 99.7(6) . .
O78 W15 O67 157.8(6) . .
O72 W15 O67 89.2(6) 2_755 .
O64 W15 O79 95.8(7) . .
O78 W15 O79 86.0(6) . .
O72 W15 O79 164.3(6) 2_755 .
O67 W15 O79 88.1(6) . .
O64 W15 O80 171.3(6) . .
O78 W15 O80 86.0(6) . .
O72 W15 O80 83.0(5) 2_755 .
O67 W15 O80 72.0(5) . .
O79 W15 O80 81.5(5) . .
O31 W16 O17 98.9(7) . .
O31 W16 O23 98.2(7) . .
O17 W16 O23 162.5(7) . .
O31 W16 O26 101.8(7) . .
O17 W16 O26 91.4(6) . .
O23 W16 O26 88.9(6) . .
O31 W16 O30 101.5(7) . .
O17 W16 O30 87.9(6) . .
O23 W16 O30 84.9(6) . .
O26 W16 O30 156.5(6) . .
O31 W16 O27 173.9(7) . .
O17 W16 O27 83.6(6) . .
O23 W16 O27 79.8(6) . .
O26 W16 O27 72.4(5) . .
O30 W16 O27 84.2(5) . .
O22 W17 O19 99.7(7) . .
O22 W17 O29 102.8(7) . .
O19 W17 O29 88.3(6) . .
O22 W17 O21 97.7(7) . .
O19 W17 O21 90.9(6) . .
O29 W17 O21 159.3(6) . .
O22 W17 O33 95.2(7) . .
O19 W17 O33 164.8(7) . .
O29 W17 O33 85.5(6) . .
O21 W17 O33 90.0(6) . .
O22 W17 O35 171.3(6) . .
O19 W17 O35 84.6(6) . .
O29 W17 O35 84.7(5) . .
O21 W17 O35 74.7(6) . .
O33 W17 O35 81.0(6) . .
O88 W18 O79 102.0(7) . .
O88 W18 O91 103.8(7) . .
O79 W18 O91 86.9(6) . .
O88 W18 O86 100.2(7) . .
O79 W18 O86 89.6(6) . .
O91 W18 O86 155.9(6) . .
O88 W18 O87 101.0(7) . .
O79 W18 O87 157.0(6) . .
O91 W18 O87 86.5(6) . .
O86 W18 O87 87.5(6) . .
O88 W18 O83 170.6(6) . .
O79 W18 O83 84.5(5) . .
O91 W18 O83 83.1(5) . .
O86 W18 O83 72.8(6) . .
O87 W18 O83 72.9(5) . .
O6 W19 O8 100.5(7) . .
O6 W19 O5 97.0(7) . .
O8 W19 O5 85.8(6) . .
O6 W19 O26 102.0(7) . .
O8 W19 O26 157.5(6) . .
O5 W19 O26 91.7(6) . .
O6 W19 O16 96.9(7) . .
O8 W19 O16 88.9(6) . .
O5 W19 O16 165.8(6) . .
O26 W19 O16 88.2(6) . .
O6 W19 O27 175.8(7) . .
O8 W19 O27 83.7(6) . .
O5 W19 O27 82.4(6) . .
O26 W19 O27 73.8(6) . .
O16 W19 O27 83.9(5) . .
O53 W20 O18 96.5(7) . .
O53 W20 O54 103.2(7) . .
O18 W20 O54 88.6(6) . .
O53 W20 O55 98.6(7) . .
O18 W20 O55 89.4(6) . .
O54 W20 O55 158.2(6) . .
O53 W20 O60 99.5(7) . .
O18 W20 O60 163.8(6) . .
O54 W20 O60 85.9(6) . .
O55 W20 O60 90.2(6) . .
O53 W20 O37 171.8(6) . .
O18 W20 O37 82.9(6) . .
O54 W20 O37 85.0(5) . .
O55 W20 O37 73.2(6) . .
O60 W20 O37 81.5(5) . .
O42 W21 O55 99.7(7) . .
O42 W21 O43 102.4(7) . .
O55 W21 O43 157.8(6) . .
O42 W21 O19 99.0(7) . .
O55 W21 O19 89.0(6) . .
O43 W21 O19 88.8(6) . .
O42 W21 O46 98.5(7) . .
O55 W21 O46 89.5(6) . .
O43 W21 O46 86.0(6) . .
O19 W21 O46 162.4(6) . .
O42 W21 O37 172.8(7) . .
O55 W21 O37 73.5(6) . .
O43 W21 O37 84.4(5) . .
O19 W21 O37 83.4(6) . .
O46 W21 O37 79.4(5) . .
O71 W22 O92 103.2(7) . .
O71 W22 O72 100.1(7) . .
O92 W22 O72 88.0(6) . .
O71 W22 O73 98.0(7) . .
O92 W22 O73 85.7(6) . .
O72 W22 O73 161.7(6) . .
O71 W22 O70 99.7(7) . .
O92 W22 O70 157.1(6) . .
O72 W22 O70 89.2(6) . .
O73 W22 O70 89.9(6) . .
O71 W22 O84 171.9(6) . .
O92 W22 O84 84.7(5) . .
O72 W22 O84 82.0(5) . .
O73 W22 O84 80.3(5) . .
O70 W22 O84 72.4(5) . .
O12 W23 O33 100.5(7) . .
O12 W23 O2 101.8(7) . .
O33 W23 O2 157.6(7) . .
O12 W23 O25 99.2(7) . .
O33 W23 O25 89.0(6) . .
O2 W23 O25 88.0(7) . .
O12 W23 O13 103.0(7) . .
O33 W23 O13 85.6(6) . .
O2 W23 O13 88.9(6) . .
O25 W23 O13 157.7(6) . .
O12 W23 O34 171.4(6) . .
O33 W23 O34 83.5(6) . .
O2 W23 O34 74.5(6) . .
O25 W23 O34 73.0(6) . .
O13 W23 O34 84.8(6) . .
O7 W24 O23 103.1(7) . .
O7 W24 O24 102.7(7) . .
O23 W24 O24 85.3(6) . .
O7 W24 O4 100.7(8) . .
O23 W24 O4 91.4(7) . .
O24 W24 O4 156.6(6) . .
O7 W24 O25 102.5(7) . .
O23 W24 O25 154.4(6) . .
O24 W24 O25 87.6(6) . .
O4 W24 O25 85.5(7) . .
O7 W24 O34 172.0(7) . .
O23 W24 O34 83.0(5) . .
O24 W24 O34 82.9(6) . .
O4 W24 O34 73.7(6) . .
O25 W24 O34 71.8(6) . .
O1 W25 O3 101.0(7) . .
O1 W25 O5 103.6(7) . .
O3 W25 O5 84.1(6) . .
O1 W25 O4 100.4(7) . .
O3 W25 O4 158.6(6) . .
O5 W25 O4 91.2(7) . .
O1 W25 O2 98.0(7) . .
O3 W25 O2 90.0(6) . .
O5 W25 O2 158.4(6) . .
O4 W25 O2 86.7(7) . .
O1 W25 O34 171.3(6) . .
O3 W25 O34 83.7(6) . .
O5 W25 O34 84.1(6) . .
O4 W25 O34 75.0(6) . .
O2 W25 O34 74.5(6) . .
O49 W26 O47 102.2(7) . .
O49 W26 O48 103.0(7) . .
O47 W26 O48 85.9(6) . .
O49 W26 O50 102.0(7) . .
O47 W26 O50 155.7(7) . .
O48 W26 O50 90.7(6) . .
O49 W26 O57 99.2(7) . .
O47 W26 O57 88.4(6) . .
O48 W26 O57 157.8(6) . .
O50 W26 O57 85.7(6) . .
O49 W26 O61 170.1(6) . .
O47 W26 O61 83.1(6) . .
O48 W26 O61 85.6(5) . .
O50 W26 O61 72.7(6) . .
O57 W26 O61 72.4(5) . .
O89 W27 O81 102.5(7) . .
O89 W27 O90 103.4(7) . .
O81 W27 O90 86.1(6) . .
O89 W27 O86 98.6(7) . .
O81 W27 O86 89.7(6) . .
O90 W27 O86 158.0(6) . .
O89 W27 O85 99.1(7) . .
O81 W27 O85 158.4(6) . .
O90 W27 O85 88.0(6) . .
O86 W27 O85 88.0(7) . .
O89 W27 O83 170.2(6) . .
O81 W27 O83 84.0(6) . .
O90 W27 O83 84.2(5) . .
O86 W27 O83 73.9(6) . .
O85 W27 O83 74.8(6) . .
N39 Cu5 N36 89.2(7) . .
N39 Cu5 N54 88.8(8) . .
N36 Cu5 N54 177.2(8) . .
N39 Cu5 N42 176.4(8) . .
N36 Cu5 N42 90.7(8) . .
N54 Cu5 N42 91.4(8) . .
N39 Cu5 O63 89.9(7) . .
N36 Cu5 O63 90.0(7) . .
N54 Cu5 O63 92.0(7) . .
N42 Cu5 O63 86.5(7) . .
N39 Cu5 O56 101.4(7) . .
N36 Cu5 O56 87.9(7) . .
N54 Cu5 O56 90.6(7) . .
N42 Cu5 O56 82.1(7) . .
O63 Cu5 O56 168.4(5) . .
N1 Cu1 N4 171.9(8) . .
N1 Cu1 O1W 87.2(7) . .
N4 Cu1 O1W 89.0(8) . .
N1 Cu1 N7 89.9(8) . .
N4 Cu1 N7 93.8(9) . .
O1W Cu1 N7 177.0(7) . .
N1 Cu1 O9 88.6(7) . .
N4 Cu1 O9 98.3(7) . .
O1W Cu1 O9 86.1(6) . .
N7 Cu1 O9 94.8(7) . .
N16 Cu3 N16 180.0(11) . 7_656
N16 Cu3 N19 90.4(8) . 7_656
N16 Cu3 N19 89.6(9) 7_656 7_656
N16 Cu3 N19 89.6(9) . .
N16 Cu3 N19 90.4(8) 7_656 .
N19 Cu3 N19 180.0(10) 7_656 .
N16 Cu3 O32 88.5(7) . .
N16 Cu3 O32 91.5(7) 7_656 .
N19 Cu3 O32 91.1(7) 7_656 .
N19 Cu3 O32 88.9(7) . .
N16 Cu3 O32 91.5(7) . 7_656
N16 Cu3 O32 88.5(7) 7_656 7_656
N19 Cu3 O32 88.9(7) 7_656 7_656
N19 Cu3 O32 91.1(7) . 7_656
O32 Cu3 O32 180.0(8) . 7_656
N27 Cu4 N24 91.4(9) . .
N27 Cu4 N30 173.1(9) . .
N24 Cu4 N30 91.6(8) . .
N27 Cu4 N33 90.2(8) . .
N24 Cu4 N33 173.3(9) . .
N30 Cu4 N33 87.5(8) . .
N27 Cu4 O62 86.1(7) . .
N24 Cu4 O62 88.2(7) . .
N30 Cu4 O62 87.9(7) . .
N33 Cu4 O62 98.4(7) . .
N51 Cu6 N45 89.9(9) . .
N51 Cu6 N57 89.4(8) . .
N45 Cu6 N57 179.2(9) . .
N51 Cu6 N48 177.4(10) . .
N45 Cu6 N48 92.4(9) . .
N57 Cu6 N48 88.3(9) . .
N13 Cu2 O2W 176.3(10) . .
N13 Cu2 N10 93.7(10) . .
O2W Cu2 N10 86.2(9) . .
N13 Cu2 O3W 90.7(11) . .
O2W Cu2 O3W 89.5(10) . .
N10 Cu2 O3W 174.9(10) . .
N13 Cu2 O22 100.8(8) . .
O2W Cu2 O22 82.9(8) . .
N10 Cu2 O22 87.5(7) . .
O3W Cu2 O22 89.3(9) . .
O84 P3 O80 110.9(8) . .
O84 P3 O82 111.8(8) . .
O80 P3 O82 112.1(8) . .
O84 P3 O83 108.3(8) . .
O80 P3 O83 106.5(8) . .
O82 P3 O83 107.0(8) . .
O37 P2 O36 112.7(8) . .
O37 P2 O38 111.7(8) . .
O36 P2 O38 112.1(8) . .
O37 P2 O61 107.2(8) . .
O36 P2 O61 106.0(8) . .
O38 P2 O61 106.6(8) . .
O28 P1 O35 111.5(8) . .
O28 P1 O27 111.4(8) . .
O35 P1 O27 112.6(8) . .
O28 P1 O34 106.8(8) . .
O35 P1 O34 108.1(8) . .
O27 P1 O34 106.1(8) . .
W23 O2 W25 121.2(8) . .
W25 O3 W7 152.6(8) . .
W25 O4 W24 121.4(8) . .
W25 O5 W19 152.1(9) . .
W19 O8 W7 152.2(9) . .
W7 O9 Cu1 145.4(9) . .
W7 O10 W12 122.8(7) . .
W12 O13 W23 149.0(9) . .
W10 O14 W2 124.5(8) . .
W10 O15 W7 161.2(8) . .
W6 O16 W19 160.9(8) . .
W16 O17 W9 164.1(9) . .
W20 O18 W11 161.9(9) . .
W17 O19 W21 162.2(9) . .
W2 O20 W12 163.4(8) . .
W17 O21 W11 121.7(8) . .
W17 O22 Cu2 152.9(9) . .
W16 O23 W24 153.1(8) . .
W11 O24 W24 151.4(9) . .
W23 O25 W24 124.8(8) . .
W16 O26 W19 123.2(8) . .
P1 O27 W19 128.3(8) . .
P1 O27 W16 128.1(8) . .
W19 O27 W16 90.5(5) . .
P1 O28 W7 129.5(8) . .
P1 O28 W12 128.6(8) . .
W7 O28 W12 89.5(5) . .
W12 O29 W17 150.4(8) . .
W11 O30 W16 151.2(9) . .
W11 O32 Cu3 175.4(9) . .
W23 O33 W17 152.5(8) . .
P1 O34 W25 126.2(8) . .
P1 O34 W23 124.7(8) . .
W25 O34 W23 89.7(5) . .
P1 O34 W24 124.9(8) . .
W25 O34 W24 89.9(5) . .
W23 O34 W24 90.3(5) . .
P1 O35 W17 129.1(9) . .
P1 O35 W11 126.9(8) . .
W17 O35 W11 90.3(5) . .
P2 O36 W6 129.1(8) . .
P2 O36 W9 127.7(8) . .
W6 O36 W9 90.8(5) . .
P2 O37 W20 128.1(8) . .
P2 O37 W21 128.8(8) . .
W20 O37 W21 89.9(5) . .
P2 O38 W10 128.0(8) . .
P2 O38 W2 128.6(8) . .
W10 O38 W2 91.0(5) . .
W2 O43 W21 151.3(8) . .
W13 O44 W2 151.9(9) . .
W13 O45 W14 122.9(7) . .
W13 O46 W21 152.7(8) . .
W26 O47 W10 153.0(9) . .
W26 O48 W6 149.5(8) . .
W26 O50 W14 123.8(8) . .
W14 O51 W9 151.2(8) . .
W20 O54 W9 151.4(9) . .
W21 O55 W20 123.3(8) . .
W13 O56 Cu5 154.8(9) . .
W26 O57 W13 123.4(7) . .
W6 O58 W9 124.5(8) . .
W10 O59 W6 151.0(8) . .
W14 O60 W20 151.0(8) . .
P2 O61 W13 123.6(8) . .
P2 O61 W26 124.8(7) . .
W13 O61 W26 91.7(5) . .
P2 O61 W14 124.7(8) . .
W13 O61 W14 91.0(5) . .
W26 O61 W14 91.0(5) . .
W14 O62 Cu4 158.3(8) . .
W3 O63 Cu5 174.6(9) . .
W5 O65 W1 162.0(9) 2_755 .
W1 O67 W15 123.1(7) . .
W5 O68 W1 150.7(8) . .
W5 O70 W22 122.6(7) . .
W15 O72 W22 162.0(9) 2_755 .
W8 O73 W22 151.8(8) . .
W8 O74 W4 152.7(8) . .
W4 O77 W3 123.4(7) . .
W15 O78 W3 150.8(9) . .
W18 O79 W15 149.1(8) . .
P3 O80 W1 128.9(8) . .
P3 O80 W15 127.2(8) . .
W1 O80 W15 90.9(5) . .
W27 O81 W1 152.2(9) . .
P3 O82 W3 128.2(7) . .
P3 O82 W4 127.0(7) . .
W3 O82 W4 90.2(4) . .
P3 O83 W27 124.3(7) . .
P3 O83 W18 125.6(7) . .
W27 O83 W18 91.0(5) . .
P3 O83 W8 123.8(7) . .
W27 O83 W8 90.8(5) . .
W18 O83 W8 91.1(5) . .
P3 O84 W5 128.6(7) . .
P3 O84 W22 127.5(7) . .
W5 O84 W22 89.9(4) . .
W27 O85 W8 121.0(8) . .
W27 O86 W18 122.3(8) . .
W8 O87 W18 122.8(8) . .
W27 O90 W5 150.6(8) . .
W3 O91 W18 151.5(8) . .
W4 O92 W22 151.8(8) . .
W3 O93 W4 163.5(8) 2_755 .
C2 N1 C1 102(2) . .
C2 N1 Cu1 125.0(17) . .
C1 N1 Cu1 132.7(17) . .
C2 N2 N3 108(2) . .
C2 N2 C3 127(2) . .
N3 N2 C3 125(2) . .
C1 N3 N2 106(2) . .
C6 N4 C5 102(2) . .
C6 N4 Cu1 130.2(19) . .
C5 N4 Cu1 123.6(19) . .
C5 N5 N6 101(2) . .
C6 N6 N5 112(2) . .
C6 N6 C7 127(2) . .
N5 N6 C7 121.3(19) . .
C11 N7 C10 105(2) . .
C11 N7 Cu1 128.2(17) . .
C10 N7 Cu1 125.8(17) . .
C11 N8 N9 109(2) . .
C11 N8 C12 130(2) . .
N9 N8 C12 121(2) . .
C10 N9 N8 101(2) . .
C16 N10 C17 102(2) . .
C16 N10 Cu2 127.6(17) . .
C17 N10 Cu2 129.5(19) . .
C17 N11 N12 99(2) . .
C16 N12 N11 111(2) . .
C16 N12 C15 127(2) . .
N11 N12 C15 121(2) . .
C19 N13 C18 97(3) . .
C19 N13 Cu2 132(2) . .
C18 N13 Cu2 130(2) . .
C18 N14 N15 99(3) . .
C19 N15 N14 111(3) . .
C19 N15 C81 131(3) . .
N14 N15 C81 117(3) . .
C21 N16 C76 99(3) . .
C21 N16 Cu3 128(2) . .
C76 N16 Cu3 133(2) . .
C76 N17 N18 100(3) . .
C21 N18 N17 108(2) . .
C21 N18 C23 129(3) . .
N17 N18 C23 122(2) . .
C75 N19 C27 104(3) . .
C75 N19 Cu3 128(2) . .
C27 N19 Cu3 128(2) . .
C27 N20 N21 111(3) . .
C27 N20 C29 121(3) . .
N21 N20 C29 127(3) . .
C75 N21 N20 99(3) . .
C33 N22 N23 108(3) . .
C33 N22 C32 127(3) . .
N23 N22 C32 124(3) . .
C34 N23 N22 104(4) . .
C37 N24 C79 104(3) . .
C37 N24 Cu4 127(2) . .
C79 N24 Cu4 129(2) . .
N26 N25 C79 106(3) . .
C37 N26 N25 108(3) . .
C37 N26 C39 129(3) . .
N25 N26 C39 123(3) . .
C35 N27 C80 106(3) . .
C35 N27 Cu4 128(2) . .
C80 N27 Cu4 125.5(18) . .
C80 N28 N29 100(3) . .
C35 N29 N28 108(3) . .
C35 N29 C84 125(4) . .
N28 N29 C84 126(3) . .
C41 N30 C74 99(2) . .
C41 N30 Cu4 131.0(18) . .
C74 N30 Cu4 130.1(18) . .
C74 N31 N32 101(2) . .
C41 N32 N31 108(2) . .
C41 N32 C43 132(2) . .
N31 N32 C43 120(2) . .
C44 N33 C73 100(2) . .
C44 N33 Cu4 128.6(19) . .
C73 N33 Cu4 129.8(18) . .
C73 N34 N35 102(2) . .
C44 N35 N34 109(2) . .
C44 N35 C46 129(3) . .
N34 N35 C46 122(2) . .
C50 N36 C68 101(2) . .
C50 N36 Cu5 123.9(17) . .
C68 N36 Cu5 133.1(17) . .
C68 N37 N38 103(2) . .
N37 N38 C50 112(2) . .
N37 N38 C49 121(2) . .
C50 N38 C49 127(2) . .
C51 N39 C78 100(2) . .
C51 N39 Cu5 126.5(17) . .
C78 N39 Cu5 133.6(17) . .
C78 N40 N41 104(2) . .
C51 N41 N40 108(2) . .
C51 N41 C26 122(3) . 7_656
N40 N41 C26 129(3) . 7_656
C53 N42 C72 104(3) . .
C53 N42 Cu5 130(2) . .
C72 N42 Cu5 126(2) . .
C72 N43 N44 94(3) . .
C53 N44 N43 114(4) . .
C53 N44 C55 134(4) . .
N43 N44 C55 111(3) . .
C63 N45 C77 101(2) . .
C63 N45 Cu6 128.6(17) . .
C77 N45 Cu6 129.6(19) . .
C77 N46 N47 103(2) . .
C63 N47 N46 110(2) . .
C63 N47 C61 128(2) . .
N46 N47 C61 122(2) . .
C64 N48 C71 103(3) . .
C64 N48 Cu6 129(3) . .
C71 N48 Cu6 128(3) . .
C71 N49 N50 117(4) . .
C71 N49 C83 135(5) . .
N50 N49 C83 108(5) . .
N49 N50 C64 99(4) . .
C65 N51 C70 101(2) . .
C65 N51 Cu6 125.5(18) . .
C70 N51 Cu6 132.8(17) . .
C70 N52 N53 112(2) . .
C70 N52 C66 132(2) . .
N53 N52 C66 116(2) . .
C65 N53 N52 100(2) . .
C57 N54 C69 102(2) . .
C57 N54 Cu5 131.8(16) . .
C69 N54 Cu5 126.5(17) . .
C69 N55 N56 103(2) . .
C57 N56 N55 109(2) . .
C57 N56 C58 130(2) . .
N55 N56 C58 121(2) . .
C33 N57 C34 105(3) 8_556 8_556
C33 N57 Cu6 130(2) 8_556 .
C34 N57 Cu6 125(3) 8_556 .
N3 C1 N1 113(2) . .
N1 C2 N2 111(2) . .
N2 C3 C4 114(2) . .
C3 C4 C4 115(3) . 5_746
N5 C5 N4 115(2) . .
N6 C6 N4 110(2) . .
C8 C7 N6 116(2) . .
C7 C8 C9 115(2) . .
C43 C9 C8 112(2) 6_556 .
N7 C10 N9 113(2) . .
N7 C11 N8 111(2) . .
N8 C12 C13 111(2) . .
C14 C13 C12 108(2) . .
C15 C14 C13 112(2) . .
N12 C15 C14 112(2) . .
N12 C16 N10 109(2) . .
N11 C17 N10 118(3) . .
N14 C18 N13 118(3) . .
N14 C18 C19 77(2) . .
N13 C18 C19 41.2(17) . .
N15 C19 N13 114(3) . .
N15 C19 C18 72(2) . .
N13 C19 C18 41.5(16) . .
N18 C21 N16 116(3) . .
N18 C21 C76 74(2) . .
N16 C21 C76 41.6(17) . .
C24 C23 N18 112(3) . .
C23 C24 C25 115(4) . .
C26 C25 C24 122(5) . .
C25 C26 N41 106(5) . 7_656
N20 C27 N19 107(3) . .
C30 C29 N20 111(3) . .
C31 C30 C29 115(4) . .
C30 C31 C32 118(4) . .
C31 C32 N22 112(4) . .
N22 C33 N57 112(3) . 8_455
N23 C34 N57 110(4) . 8_455
N27 C35 N29 110(4) . .
N26 C37 N24 113(3) . .
N26 C39 C40 116(3) . .
C39 C40 C67 119(3) . 8_455
N32 C41 N30 114(2) . .
N32 C41 C74 73.3(17) . .
N30 C41 C74 40.9(14) . .
N32 C43 C9 114(2) . 6
N35 C44 N33 114(2) . .
N35 C44 C73 73.2(17) . .
N33 C44 C73 41.1(14) . .
C47 C46 N35 111(2) . .
C46 C47 C48 116(3) . .
C49 C48 C47 112(3) . .
N38 C49 C48 109(2) . .
N36 C50 N38 109(2) . .
N41 C51 N39 111(2) . .
N44 C53 N42 111(3) . .
N44 C55 C56 105(4) . .
C85 C56 C55 104(5) . .
N56 C57 N54 111(2) . .
N56 C58 C59 115(2) . .
C60 C59 C58 111(2) . .
C61 C60 C59 114(2) . .
N47 C61 C60 113(2) . .
N47 C63 N45 110(2) . .
N48 C64 N50 114(4) . .
N53 C65 N51 117(2) . .
C67 C66 N52 112(2) . .
C66 C67 C40 116(3) . 8_556
N37 C68 N36 115(2) . .
N55 C69 N54 116(2) . .
N52 C70 N51 109(2) . .
N49 C71 N48 108(4) . .
N43 C72 N42 116(3) . .
N34 C73 N33 115(3) . .
N34 C73 C44 76(2) . .
N33 C73 C44 39.1(14) . .
N31 C74 N30 117(3) . .
N31 C74 C41 77(2) . .
N30 C74 C41 40.1(14) . .
N21 C75 N19 117(3) . .
N17 C76 N16 117(3) . .
N17 C76 C21 77(2) . .
N16 C76 C21 39.5(16) . .
N46 C77 N45 114(3) . .
N40 C78 N39 116(2) . .
N25 C79 N24 109(3) . .
N28 C80 N27 115(3) . .
N15 C81 C86 117(4) . .
C84 C82 C86 104(4) . 7_656
N49 C83 C85 107(5) . 5_756
C82 C84 N29 107(4) . .
C83 C85 C56 111(5) 5_756 .
C81 C86 C82 101(4) . 7_656

loop_
_geom_bond_atom_site_label_1
_geom_bond_atom_site_label_2
_geom_bond_distance
_geom_bond_site_symmetry_2
W1 O66 1.701(15) .
W1 O67 1.890(13) .
W1 O68 1.890(15) .
W1 O65 1.921(16) .
W1 O81 1.926(14) .
W1 O80 2.333(14) .
W2 O41 1.664(15) .
W2 O20 1.840(15) .
W2 O43 1.882(14) .
W2 O14 1.906(14) .
W2 O44 1.938(14) .
W2 O38 2.366(14) .
W3 O63 1.710(14) .
W3 O93 1.884(15) 2_755
W3 O91 1.897(13) .
W3 O77 1.898(14) .
W3 O78 1.934(14) .
W3 O82 2.299(13) .
W4 O76 1.698(16) .
W4 O92 1.878(14) .
W4 O77 1.899(14) .
W4 O74 1.904(15) .
W4 O93 1.905(15) .
W4 O82 2.419(13) .
W5 O69 1.694(15) .
W5 O68 1.897(15) .
W5 O65 1.902(16) 2_755
W5 O70 1.898(14) .
W5 O90 1.935(14) .
W5 O84 2.331(13) .
W6 O39 1.711(16) .
W6 O16 1.896(14) .
W6 O58 1.900(14) .
W6 O59 1.899(14) .
W6 O48 1.939(13) .
W6 O36 2.346(13) .
W7 O9 1.707(14) .
W7 O10 1.896(14) .
W7 O8 1.898(14) .
W7 O15 1.916(13) .
W7 O3 1.936(14) .
W7 O28 2.365(14) .
W8 O75 1.701(15) .
W8 O74 1.895(14) .
W8 O73 1.897(13) .
W8 O87 1.907(15) .
W8 O85 1.938(15) .
W8 O83 2.376(13) .
W9 O52 1.716(15) .
W9 O17 1.890(15) .
W9 O54 1.901(14) .
W9 O58 1.908(14) .
W9 O51 1.921(15) .
W9 O36 2.386(13) .
W10 O40 1.695(14) .
W10 O14 1.889(15) .
W10 O59 1.891(14) .
W10 O15 1.897(13) .
W10 O47 1.905(14) .
W10 O38 2.344(14) .
W11 O32 1.725(15) .
W11 O30 1.841(15) .
W11 O24 1.882(17) .
W11 O21 1.925(15) .
W11 O18 1.924(15) .
W11 O35 2.378(14) .
W12 O11 1.692(16) .
W12 O29 1.892(14) .
W12 O13 1.906(14) .
W12 O10 1.911(14) .
W12 O20 1.936(15) .
W12 O28 2.381(13) .
W13 O56 1.682(16) .
W13 O44 1.883(15) .
W13 O46 1.885(15) .
W13 O45 1.898(15) .
W13 O57 1.919(15) .
W13 O61 2.347(13) .
W14 O62 1.736(15) .
W14 O60 1.889(14) .
W14 O51 1.899(14) .
W14 O50 1.910(15) .
W14 O45 1.921(15) .
W14 O61 2.356(14) .
W15 O64 1.681(14) .
W15 O78 1.867(14) .
W15 O72 1.891(14) 2_755
W15 O67 1.934(14) .
W15 O79 1.944(15) .
W15 O80 2.384(13) .
W16 O31 1.666(15) .
W16 O17 1.885(15) .
W16 O23 1.901(15) .
W16 O26 1.903(15) .
W16 O30 1.949(15) .
W16 O27 2.391(14) .
W17 O22 1.720(15) .
W17 O19 1.873(15) .
W17 O29 1.899(14) .
W17 O21 1.900(16) .
W17 O33 1.941(15) .
W17 O35 2.333(14) .
W18 O88 1.685(15) .
W18 O79 1.898(15) .
W18 O91 1.901(13) .
W18 O86 1.925(15) .
W18 O87 1.944(14) .
W18 O83 2.361(13) .
W19 O6 1.675(15) .
W19 O8 1.868(14) .
W19 O5 1.893(14) .
W19 O26 1.907(14) .
W19 O16 1.912(14) .
W19 O27 2.329(14) .
W20 O53 1.694(15) .
W20 O18 1.879(15) .
W20 O54 1.889(14) .
W20 O55 1.914(14) .
W20 O60 1.926(14) .
W20 O37 2.377(14) .
W21 O42 1.696(16) .
W21 O55 1.899(14) .
W21 O43 1.899(14) .
W21 O19 1.905(15) .
W21 O46 1.914(14) .
W21 O37 2.376(14) .
W22 O71 1.716(16) .
W22 O92 1.899(14) .
W22 O72 1.904(14) .
W22 O73 1.924(13) .
W22 O70 1.928(14) .
W22 O84 2.420(13) .
W23 O12 1.704(16) .
W23 O33 1.870(16) .
W23 O2 1.890(15) .
W23 O25 1.886(16) .
W23 O13 1.936(14) .
W23 O34 2.379(14) .
W24 O7 1.691(15) .
W24 O23 1.900(15) .
W24 O24 1.923(16) .
W24 O4 1.924(16) .
W24 O25 1.936(15) .
W24 O34 2.399(14) .
W25 O1 1.680(14) .
W25 O3 1.876(14) .
W25 O5 1.892(14) .
W25 O4 1.922(16) .
W25 O2 1.934(15) .
W25 O34 2.345(14) .
W26 O49 1.688(15) .
W26 O47 1.882(14) .
W26 O48 1.883(14) .
W26 O50 1.900(15) .
W26 O57 1.912(14) .
W26 O61 2.355(14) .
W27 O89 1.712(15) .
W27 O81 1.875(14) .
W27 O90 1.884(14) .
W27 O86 1.896(15) .
W27 O85 1.915(16) .
W27 O83 2.333(13) .
Cu5 N39 1.967(18) .
Cu5 N36 1.99(2) .
Cu5 N54 2.008(19) .
Cu5 N42 2.015(19) .
Cu5 O63 2.257(14) .
Cu5 O56 2.402(16) .
Cu1 N1 1.961(19) .
Cu1 N4 1.97(2) .
Cu1 O1W 2.047(16) .
Cu1 N7 2.04(2) .
Cu1 O9 2.348(16) .
Cu3 N16 1.98(2) .
Cu3 N16 1.98(2) 7_656
Cu3 N19 2.032(19) 7_656
Cu3 N19 2.032(19) .
Cu3 O32 2.376(15) .
Cu3 O32 2.376(15) 7_656
Cu4 N27 1.973(19) .
Cu4 N24 1.99(2) .
Cu4 N30 1.998(19) .
Cu4 N33 2.02(2) .
Cu4 O62 2.419(15) .
Cu6 N51 2.00(2) .
Cu6 N45 2.00(2) .
Cu6 N57 2.02(2) .
Cu6 N48 2.02(3) .
Cu2 N13 1.94(3) .
Cu2 O2W 1.99(2) .
Cu2 N10 2.008(19) .
Cu2 O3W 2.02(3) .
Cu2 O22 2.376(15) .
P3 O84 1.508(14) .
P3 O80 1.527(15) .
P3 O82 1.541(13) .
P3 O83 1.588(14) .
P2 O37 1.511(15) .
P2 O36 1.522(14) .
P2 O38 1.525(14) .
P2 O61 1.593(15) .
P1 O28 1.491(14) .
P1 O35 1.505(15) .
P1 O27 1.538(15) .
P1 O34 1.547(15) .
O65 W5 1.902(16) 2_755
O72 W15 1.891(14) 2_755
O93 W3 1.884(15) 2_755
N1 C2 1.33(3) .
N1 C1 1.39(3) .
N2 C2 1.33(3) .
N2 N3 1.37(3) .
N2 C3 1.43(3) .
N3 C1 1.27(3) .
N4 C6 1.36(3) .
N4 C5 1.37(3) .
N5 C5 1.32(3) .
N5 N6 1.38(3) .
N6 C6 1.29(3) .
N6 C7 1.51(3) .
N7 C11 1.30(3) .
N7 C10 1.31(3) .
N8 C11 1.30(3) .
N8 N9 1.37(3) .
N8 C12 1.48(3) .
N9 C10 1.35(3) .
N10 C16 1.35(3) .
N10 C17 1.34(3) .
N11 C17 1.29(3) .
N11 N12 1.40(3) .
N12 C16 1.30(3) .
N12 C15 1.48(3) .
N13 C19 1.35(4) .
N13 C18 1.35(4) .
N14 C18 1.33(4) .
N14 N15 1.35(3) .
N15 C19 1.28(3) .
N15 C81 1.45(4) .
N16 C21 1.29(3) .
N16 C76 1.34(4) .
N17 C76 1.32(4) .
N17 N18 1.36(3) .
N18 C21 1.28(4) .
N18 C23 1.47(3) .
N19 C75 1.30(4) .
N19 C27 1.33(4) .
N20 C27 1.28(4) .
N20 N21 1.41(4) .
N20 C29 1.59(5) .
N21 C75 1.27(4) .
N22 C33 1.27(3) .
N22 N23 1.39(4) .
N22 C32 1.50(4) .
N23 C34 1.32(5) .
N24 C37 1.34(4) .
N24 C79 1.40(4) .
N25 N26 1.37(4) .
N25 C79 1.37(4) .
N26 C37 1.32(4) .
N26 C39 1.44(4) .
N27 C35 1.22(4) .
N27 C80 1.34(3) .
N28 C80 1.30(3) .
N28 N29 1.40(4) .
N29 C35 1.35(4) .
N29 C84 1.58(5) .
N30 C41 1.30(3) .
N30 C74 1.32(3) .
N31 C74 1.29(3) .
N31 N32 1.35(3) .
N32 C41 1.27(3) .
N32 C43 1.45(3) .
N33 C44 1.30(3) .
N33 C73 1.35(3) .
N34 C73 1.30(3) .
N34 N35 1.35(3) .
N35 C44 1.27(3) .
N35 C46 1.49(3) .
N36 C50 1.33(3) .
N36 C68 1.40(3) .
N37 C68 1.30(3) .
N37 N38 1.31(3) .
N38 C50 1.36(3) .
N38 C49 1.47(3) .
N39 C51 1.34(3) .
N39 C78 1.35(3) .
N40 C78 1.28(3) .
N40 N41 1.32(3) .
N41 C51 1.33(3) .
N41 C26 1.51(4) 7_656
N42 C53 1.22(3) .
N42 C72 1.36(4) .
N43 C72 1.33(4) .
N43 N44 1.43(5) .
N44 C53 1.25(4) .
N44 C55 1.62(6) .
N45 C63 1.32(3) .
N45 C77 1.37(3) .
N46 C77 1.27(3) .
N46 N47 1.34(3) .
N47 C63 1.30(3) .
N47 C61 1.47(3) .
N48 C64 1.27(5) .
N48 C71 1.43(4) .
N49 C71 1.24(5) .
N49 N50 1.31(5) .
N49 C83 1.48(6) .
N50 C64 1.45(6) .
N51 C65 1.31(3) .
N51 C70 1.39(3) .
N52 C70 1.27(3) .
N52 N53 1.38(3) .
N52 C66 1.46(3) .
N53 C65 1.32(3) .
N54 C57 1.32(3) .
N54 C69 1.36(3) .
N55 C69 1.29(3) .
N55 N56 1.37(3) .
N56 C57 1.32(3) .
N56 C58 1.44(3) .
N57 C33 1.31(3) 8_556
N57 C34 1.37(5) 8_556
C3 C4 1.45(4) .
C4 C4 1.55(5) 5_746
C7 C8 1.48(4) .
C8 C9 1.54(3) .
C9 C43 1.48(3) 6_556
C12 C13 1.54(4) .
C13 C14 1.52(3) .
C14 C15 1.49(3) .
C18 C19 2.03(5) .
C21 C76 2.00(5) .
C23 C24 1.33(4) .
C24 C25 1.60(6) .
C25 C26 1.32(6) .
C26 N41 1.51(4) 7_656
C29 C30 1.52(5) .
C30 C31 1.39(4) .
C31 C32 1.44(5) .
C33 N57 1.31(3) 8_455
C34 N57 1.37(5) 8_455
C39 C40 1.46(4) .
C40 C67 1.55(4) 8_455
C41 C74 2.00(4) .
C43 C9 1.48(3) 6
C44 C73 2.03(4) .
C46 C47 1.45(4) .
C47 C48 1.57(4) .
C48 C49 1.52(4) .
C55 C56 1.60(7) .
C56 C85 1.55(7) .
C58 C59 1.52(3) .
C59 C60 1.50(3) .
C60 C61 1.48(4) .
C66 C67 1.45(4) .
C67 C40 1.55(4) 8_556
C81 C86 1.50(5) .
C82 C84 1.384(19) .
C82 C86 1.48(6) 7_656
C83 C85 1.51(7) 5_756
C85 C83 1.51(7) 5_756
C86 C82 1.48(6) 7_656
